data_7715119
loop_
_publ_author_name
'Yao, Min-Xia'
'Gao, Yu-Qi'
'An, Zhong-Wu'
'Zhu, Dong-Mei'

_publ_section_title
;
 The effect of magnetic coupling along the magnetic axis on slow magnetic
 relaxation in Dy<sup>III</sup> complexes with <i>D</i><sub>5h</sub>
 configuration based on an aggregation-induced-emission-active ligand.
;
_journal_issue 11
_journal_name_full 'Dalton transactions (Cambridge, England : 2003)'
_journal_page_first 5133
_journal_page_last 5146
_journal_paper_doi 10.1039/d3dt04257j
_journal_volume 53
_journal_year 2024
_chemical_formula_moiety '1.988(C85 H66 Cl2 Dy2 N6 O6 P)'
_chemical_formula_sum 'C169 H131 Cl4 Dy4 N12 O12 P2'
_chemical_formula_weight 3375.59
_space_group_crystal_system triclinic
_space_group_IT_number 2
_space_group_name_Hall '-P 1'
_space_group_name_H-M_alt 'P -1'
_atom_sites_solution_hydrogens mixed
_audit_creation_date 2023-05-31
_audit_creation_method
;
Olex2 1.5
(compiled 2021.12.09 svn.r5202d8cf for OlexSys, GUI svn.r6439)
;
_audit_update_record
;
2023-09-27 deposited with the CCDC.	2024-02-06 downloaded from the CCDC.
;
_cell_angle_alpha 83.682(4)
_cell_angle_beta 84.689(5)
_cell_angle_gamma 78.406(5)
_cell_formula_units_Z 2
_cell_length_a 11.2499(16)
_cell_length_b 18.894(2)
_cell_length_c 36.404(5)
_cell_measurement_reflns_used 9973
_cell_measurement_temperature 273.15
_cell_measurement_theta_max 27.51
_cell_measurement_theta_min 3.02
_cell_volume 7514.2(17)
_computing_cell_refinement 'SAINT V8.38A (Bruker, 2018)'
_computing_data_reduction 'SAINT V8.38A (Bruker, 2018)'
_computing_molecular_graphics 'Olex2 1.5 (Dolomanov et al., 2009)'
_computing_publication_material 'Olex2 1.5 (Dolomanov et al., 2009)'
_computing_structure_refinement 'XL  (Sheldrick, 2008)'
_computing_structure_solution 'SHELXT 2014/5 (Sheldrick, 2014)'
_diffrn_ambient_temperature 273.15
_diffrn_measured_fraction_theta_full 0.986
_diffrn_measured_fraction_theta_max 0.980
_diffrn_measurement_device_type 'CCD area detector'
_diffrn_measurement_method 'phi and omega scans'
_diffrn_radiation_monochromator graphite
_diffrn_radiation_type MoK\a
_diffrn_radiation_wavelength 0.71073
_diffrn_reflns_av_R_equivalents 0.0523
_diffrn_reflns_av_unetI/netI 0.0650
_diffrn_reflns_Laue_measured_fraction_full 0.986
_diffrn_reflns_Laue_measured_fraction_max 0.980
_diffrn_reflns_limit_h_max 13
_diffrn_reflns_limit_h_min -13
_diffrn_reflns_limit_k_max 23
_diffrn_reflns_limit_k_min -23
_diffrn_reflns_limit_l_max 44
_diffrn_reflns_limit_l_min -44
_diffrn_reflns_number 97170
_diffrn_reflns_point_group_measured_fraction_full 0.986
_diffrn_reflns_point_group_measured_fraction_max 0.980
_diffrn_reflns_theta_full 25.242
_diffrn_reflns_theta_max 26.000
_diffrn_reflns_theta_min 2.822
_diffrn_source_current 30.0
_diffrn_source_power 1.35
_diffrn_source_voltage 45.0
_exptl_absorpt_coefficient_mu 2.123
_exptl_absorpt_correction_type none
_exptl_crystal_colour yellow
_exptl_crystal_density_diffrn 1.492
_exptl_crystal_description block
_exptl_crystal_F_000 3374
_refine_diff_density_max 1.533
_refine_diff_density_min -1.688
_refine_diff_density_rms 0.110
_refine_ls_extinction_method none
_refine_ls_goodness_of_fit_ref 1.062
_refine_ls_hydrogen_treatment mixed
_refine_ls_matrix_type full
_refine_ls_number_parameters 1894
_refine_ls_number_reflns 28941
_refine_ls_number_restraints 547
_refine_ls_restrained_S_all 1.068
_refine_ls_R_factor_all 0.0916
_refine_ls_R_factor_gt 0.0548
_refine_ls_shift/su_max 0.003
_refine_ls_shift/su_mean 0.000
_refine_ls_structure_factor_coef Fsqd
_refine_ls_weighting_details 'w=1/[\s^2^(Fo^2^)+31.8713P] where P=(Fo^2^+2Fc^2^)/3'
_refine_ls_weighting_scheme calc
_refine_ls_wR_factor_gt 0.0876
_refine_ls_wR_factor_ref 0.0947
_reflns_Friedel_coverage 0.000
_reflns_number_gt 20157
_reflns_number_total 28941
_reflns_threshold_expression 'I > 2\s(I)'
_cod_data_source_file d3dt04257j2.cif
_cod_data_source_block 4
_cod_depositor_comments 'Adding full bibliography for 7715118--7715122.cif.'
_cod_original_cell_volume 7514.3(17)
_cod_database_code 7715119
_shelx_shelxl_version_number 2014/7
_shelx_space_group_comment
;
The symmetry employed for this shelxl refinement is uniquely defined
by the following loop, which should always be used as a source of
symmetry information in preference to the above space-group names.
They are only intended as comments.
;
_olex2_refinement_description
;
1. Fixed Uiso
 At 1.2 times of:
  All C(H) groups, All N(H) groups
 At 1.5 times of:
  All C(H,H,H) groups, All O(H) groups, All O(H,H) groups
2. Restrained distances
 P2-C158 = P2-C1A
 1.8 with sigma of 0.01
 P2-C165 = P2-C8A
 1.8 with sigma of 0.01
 O12-H12B
 0.85 with sigma of 0.01
 Dy1-H12B
 2.885928 with sigma of 0.02
 C170-H12B
 1.877342 with sigma of 0.02
3. Rigid bond restraints
 C7A, C8A, C9A, C10A, C11A, C12A, C164, C165, C166, C167, C168, C169
 with sigma for 1-2 distances of 0.01 and sigma for 1-3 distances of 0.005
 C75, C76, C77, C78, C79, C80
 with sigma for 1-2 distances of 0.01 and sigma for 1-3 distances of 0.005
 C158, C159, C160, C161, C162, C163, C1A, C2A, C3A, C4A, C5A, C6A
 with sigma for 1-2 distances of 0.01 and sigma for 1-3 distances of 0.005
 C69, C70, C71, C72, C73, C74
 with sigma for 1-2 distances of 0.01 and sigma for 1-3 distances of 0.005
 C15, C16, C17, C18, C19, C20
 with sigma for 1-2 distances of 0.01 and sigma for 1-3 distances of 0.005
 C49, C50, C51, C52, C53, C54
 with sigma for 1-2 distances of 0.01 and sigma for 1-3 distances of 0.005
4. Uiso/Uaniso restraints and constraints
C7A \\sim C8A \\sim C9A \\sim C10A \\sim C11A \\sim C12A \\sim C164 \\sim C165
\\sim C166 \\sim C167 \\sim C168 \\sim C169: within 2A with sigma of 0.005 and
sigma for terminal atoms of 0.01 within 2A
C75 \\sim C76 \\sim C77 \\sim C78 \\sim C79 \\sim C80: within 2A with sigma of
0.005 and sigma for terminal atoms of 0.01 within 2A
C158 \\sim C159 \\sim C160 \\sim C161 \\sim C162 \\sim C163 \\sim C1A \\sim C2A
\\sim C3A \\sim C4A \\sim C5A \\sim C6A: within 2A with sigma of 0.005 and
sigma for terminal atoms of 0.01 within 2A
C69 \\sim C70 \\sim C71 \\sim C72 \\sim C73 \\sim C74: within 2A with sigma of
0.005 and sigma for terminal atoms of 0.01 within 2A
C15 \\sim C16 \\sim C17 \\sim C18 \\sim C19 \\sim C20: within 2A with sigma of
0.005 and sigma for terminal atoms of 0.01 within 2A
C49 \\sim C50 \\sim C51 \\sim C52 \\sim C53 \\sim C54: within 2A with sigma of
0.005 and sigma for terminal atoms of 0.01 within 2A
Uanis(C158) \\sim Ueq, Uanis(C159) \\sim Ueq, Uanis(C160) \\sim Ueq,
Uanis(C161) \\sim Ueq, Uanis(C162) \\sim Ueq, Uanis(C163) \\sim Ueq: with sigma
of 0.01 and sigma for terminal atoms of 0.02
5. Others
 Sof(C1A)=Sof(C2A)=Sof(H2A)=Sof(C3A)=Sof(H3A)=Sof(C4A)=Sof(H4A)=Sof(C5A)=
 Sof(H5A)=Sof(C6A)=Sof(H6A)=1-FVAR(1)
 Sof(C158)=Sof(C159)=Sof(H159)=Sof(C160)=Sof(H160)=Sof(C161)=Sof(H161)=
 Sof(C162)=Sof(H162)=Sof(C163)=Sof(H163)=FVAR(1)
 Sof(C7A)=Sof(H7A)=Sof(C8A)=Sof(C9A)=Sof(H9A)=Sof(C10A)=Sof(H10C)=Sof(C11A)=
 Sof(H11A)=Sof(C12A)=Sof(H12A)=1-FVAR(2)
 Sof(C164)=Sof(H164)=Sof(C165)=Sof(C166)=Sof(H166)=Sof(C167)=Sof(H167)=
 Sof(C168)=Sof(H168)=Sof(C169)=Sof(H169)=FVAR(2)
6.a Riding coordinates:
 O10(H10A,H10B)
6.b Aromatic/amide H refined with riding coordinates:
 N2(H2), N8(H8), N11(H11), C1(H1), C2(H2B), C3(H3), C4(H4), C5(H5), C10(H10),
 C11(H11B), C12(H12), C13(H13), C14(H14), C16(H16), C17(H17), C18(H18),
 C19(H19), C20(H20), C22(H22), C25(H25), C26(H26), C27(H27), C30(H30), C31(H31),
  C32(H32), C33(H33), C34(H34), C35(H35), C36(H36), C37(H37), C38(H38),
 C43(H43), C44(H44), C45(H45), C46(H46), C47(H47), C50(H50), C51(H51), C52(H52),
  C53(H53), C54(H54), C56(H56), C59(H59), C60(H60), C61(H61), C64(H64),
 C65(H65), C66(H66), C67(H67), C69(H69), C70(H70), C71(H71), C72(H72), C73(H73),
  C76(H76), C77(H77), C78(H78), C79(H79), C80(H80), C82(H82), C83(H83),
 C84(H84), C85(H85), C86(H86), C89(H89), C90(H90), C91(H91), C95(H95), C96(H96),
  C97(H97), C98(H98), C99(H99), C100(H100), C101(H101), C102(H102), C103(H103),
 C104(H104), C105(H105), C106(H106), C108(H108), C110(H110), C111(H111),
 C112(H112), C114(H114), C115(H115), C116(H116), C117(H117), C119(H119),
 C120(H120), C121(H121), C123(H123), C127(H127), C128(H128), C129(H129),
 C130(H130), C131(H131), C132(H132), C133(H133), C134(H134), C135(H135),
 C136(H136), C137(H137), C140(H140), C143(H143), C144(H144), C145(H145),
 C148(H148), C149(H149), C150(H150), C151(H151), C153(H153), C154(H154),
 C155(H155), C156(H156), C157(H157), C159(H159), C160(H160), C161(H161),
 C162(H162), C163(H163), C2A(H2A), C3A(H3A), C4A(H4A), C5A(H5A), C6A(H6A),
 C164(H164), C166(H166), C167(H167), C168(H168), C169(H169), C7A(H7A), C9A(H9A),
  C10A(H10C), C11A(H11A), C12A(H12A)
6.c Fitted hexagon refined as free rotating group:
 C158(C159,C160,C161,C162,C163), C1A(C2A,C3A,C4A,C5A,C6A), C164(C165,C166,C167,
 C168,C169), C7A(C8A,C9A,C10A,C11A,C12A)
6.d Idealised Me refined as rotating group:
 C170(H17A,H17B,H17C)
;
_olex2_submission_special_instructions 'No special instructions were received'

loop_
_space_group_symop_operation_xyz
'x, y, z'
'-x, -y, -z'

loop_
_atom_site_label
_atom_site_type_symbol
_atom_site_fract_x
_atom_site_fract_y
_atom_site_fract_z
_atom_site_U_iso_or_equiv
_atom_site_adp_type
_atom_site_occupancy
_atom_site_site_symmetry_order
_atom_site_calc_flag
_atom_site_refinement_flags_posn
_atom_site_refinement_flags_adp
_atom_site_refinement_flags_occupancy
_atom_site_disorder_assembly
_atom_site_disorder_group
Dy1 Dy 0.01231(3) 0.20724(2) 0.51686(2) 0.02999(7) Uani 1 1 d D . . . .
Dy2 Dy 0.09626(3) 0.31198(2) 0.59339(2) 0.02871(7) Uani 1 1 d . . . . .
Dy3 Dy 0.95017(3) 0.68642(2) 0.90490(2) 0.03748(8) Uani 1 1 d . . . . .
Dy4 Dy 1.00324(3) 0.79426(2) 0.98441(2) 0.04332(9) Uani 1 1 d . . . . .
P1 P 0.39333(15) 0.18760(9) 0.59131(4) 0.0350(4) Uani 1 1 d . . . . .
P2 P 0.6213(2) 0.77224(14) 0.91179(6) 0.0710(7) Uani 1 1 d D . . . .
Cl1 Cl -0.13570(16) 0.37732(9) 0.59239(5) 0.0504(4) Uani 1 1 d . . . . .
Cl2 Cl 0.20758(16) 0.11331(10) 0.50323(4) 0.0503(4) Uani 1 1 d . . . . .
Cl3 Cl 1.17900(19) 0.61935(11) 0.91328(6) 0.0682(6) Uani 1 1 d . . . . .
Cl4 Cl 0.7896(2) 0.87312(12) 0.99246(6) 0.0720(6) Uani 1 1 d . . . . .
O1 O -0.0817(4) 0.1769(2) 0.47387(11) 0.0400(11) Uani 1 1 d . . . . .
O2 O 0.0882(4) 0.30533(19) 0.52960(10) 0.0304(9) Uani 1 1 d . . . . .
O3 O 0.0363(4) 0.20882(19) 0.57978(10) 0.0302(9) Uani 1 1 d . . . . .
O4 O 0.1426(4) 0.3606(2) 0.63991(10) 0.0397(11) Uani 1 1 d . . . . .
O5 O 0.9254(4) 0.6352(2) 0.85626(11) 0.0471(12) Uani 1 1 d . . . . .
O6 O 1.0014(4) 0.7912(2) 0.92072(10) 0.0374(10) Uani 1 1 d . . . . .
O7 O 0.9396(4) 0.6939(2) 0.96853(11) 0.0434(11) Uani 1 1 d . . . . .
O8 O 1.0767(5) 0.8288(3) 1.03095(12) 0.0643(16) Uani 1 1 d . . . . .
O9 O 0.2918(4) 0.2509(2) 0.58584(11) 0.0408(11) Uani 1 1 d . . . . .
O10 O 1.2045(5) 0.7277(3) 0.96942(15) 0.0735(16) Uani 1 1 d . . . . .
H10A H 1.2732 0.7211 0.9786 0.110 Uiso 1 1 d R U . . .
H10B H 1.2115 0.7001 0.9521 0.110 Uiso 1 1 d R U . . .
O11 O 0.7511(4) 0.7417(3) 0.90575(14) 0.0593(14) Uani 1 1 d . . . . .
N1 N 0.0140(5) 0.3043(3) 0.46572(13) 0.0331(12) Uani 1 1 d . . . . .
N2 N 0.0676(5) 0.3628(3) 0.47108(13) 0.0417(14) Uani 1 1 d . . . . .
H2 H 0.0785 0.3970 0.4542 0.050 Uiso 1 1 calc R U . . .
N3 N 0.1616(4) 0.4161(3) 0.55218(13) 0.0332(12) Uani 1 1 d . . . . .
N4 N 0.0661(4) 0.2252(2) 0.64695(12) 0.0286(11) Uani 1 1 d . . . . .
N5 N 0.0179(4) 0.1641(2) 0.64131(12) 0.0300(11) Uani 1 1 d . . . . .
N6 N -0.0563(4) 0.1051(3) 0.55847(12) 0.0325(12) Uani 1 1 d . . . . .
N7 N 0.9956(4) 0.7725(3) 0.85246(13) 0.0335(12) Uani 1 1 d . . . . .
N8 N 1.0360(5) 0.8348(3) 0.86045(13) 0.0402(13) Uani 1 1 d . . . . .
H8 H 1.0579 0.8665 0.8438 0.048 Uiso 1 1 calc R U . . .
N9 N 1.0774(5) 0.8989(3) 0.94564(14) 0.0452(14) Uani 1 1 d . . . . .
N10 N 0.8713(5) 0.5838(3) 0.94302(14) 0.0421(13) Uani 1 1 d . . . . .
N11 N 0.9380(6) 0.6394(3) 1.02797(15) 0.0556(17) Uani 1 1 d . . . . .
H11 H 0.9236 0.6053 1.0444 0.067 Uiso 1 1 calc R U . . .
N12 N 0.9857(5) 0.6989(3) 1.03556(14) 0.0473(15) Uani 1 1 d . . . . .
C1 C -0.1261(7) 0.1731(4) 0.30025(19) 0.0540(19) Uani 1 1 d . . . . .
H1 H -0.0648 0.1781 0.3147 0.065 Uiso 1 1 calc R U . . .
C2 C -0.1001(7) 0.1225(4) 0.2733(2) 0.057(2) Uani 1 1 d . . . . .
H2B H -0.0213 0.0970 0.2686 0.068 Uiso 1 1 calc R U . . .
C3 C -0.1941(9) 0.1121(4) 0.25446(19) 0.065(2) Uani 1 1 d . . . . .
H3 H -0.1797 0.0774 0.2375 0.078 Uiso 1 1 calc R U . . .
C4 C -0.3070(8) 0.1514(4) 0.2602(2) 0.063(2) Uani 1 1 d . . . . .
H4 H -0.3695 0.1441 0.2469 0.076 Uiso 1 1 calc R U . . .
C5 C -0.3304(7) 0.2024(4) 0.28558(19) 0.0502(18) Uani 1 1 d . . . . .
H5 H -0.4088 0.2289 0.2895 0.060 Uiso 1 1 calc R U . . .
C6 C -0.2373(6) 0.2142(3) 0.30536(16) 0.0381(15) Uani 1 1 d . . . . .
C7 C -0.2645(6) 0.2679(3) 0.33362(15) 0.0341(14) Uani 1 1 d . . . . .
C8 C -0.3308(6) 0.3354(3) 0.32648(16) 0.0368(15) Uani 1 1 d . . . . .
C9 C -0.3506(6) 0.3691(3) 0.28754(18) 0.0419(16) Uani 1 1 d . . . . .
C10 C -0.2519(7) 0.3729(4) 0.2625(2) 0.058(2) Uani 1 1 d . . . . .
H10 H -0.1741 0.3515 0.2692 0.070 Uiso 1 1 calc R U . . .
C11 C -0.2675(9) 0.4085(5) 0.2272(2) 0.076(3) Uani 1 1 d . . . . .
H11B H -0.2008 0.4108 0.2104 0.092 Uiso 1 1 calc R U . . .
C12 C -0.3825(10) 0.4400(5) 0.2177(2) 0.080(3) Uani 1 1 d . . . . .
H12 H -0.3936 0.4646 0.1943 0.096 Uiso 1 1 calc R U . . .
C13 C -0.4801(8) 0.4358(4) 0.2419(2) 0.067(2) Uani 1 1 d . . . . .
H13 H -0.5577 0.4560 0.2346 0.081 Uiso 1 1 calc R U . . .
C14 C -0.4661(7) 0.4018(4) 0.2774(2) 0.0548(19) Uani 1 1 d . . . . .
H14 H -0.5333 0.4010 0.2943 0.066 Uiso 1 1 calc R U . . .
C15 C -0.3879(7) 0.3823(4) 0.3562(2) 0.0548(15) Uani 1 1 d . U . . .
C16 C -0.3902(7) 0.4565(4) 0.3521(2) 0.0676(16) Uani 1 1 d . U . . .
H16 H -0.3532 0.4771 0.3308 0.081 Uiso 1 1 calc R U . . .
C17 C -0.4469(8) 0.5004(5) 0.3795(3) 0.0822(18) Uani 1 1 d . U . . .
H17 H -0.4462 0.5499 0.3766 0.099 Uiso 1 1 calc R U . . .
C18 C -0.5028(9) 0.4711(5) 0.4101(3) 0.0872(19) Uani 1 1 d . U . . .
H18 H -0.5426 0.5009 0.4280 0.105 Uiso 1 1 calc R U . . .
C19 C -0.5018(8) 0.3990(5) 0.4153(2) 0.0817(18) Uani 1 1 d . U . . .
H19 H -0.5386 0.3791 0.4368 0.098 Uiso 1 1 calc R U . . .
C20 C -0.4452(7) 0.3546(5) 0.3881(2) 0.0668(16) Uani 1 1 d . U . . .
H20 H -0.4462 0.3052 0.3915 0.080 Uiso 1 1 calc R U . . .
C21 C -0.2134(5) 0.2433(3) 0.37046(15) 0.0308(14) Uani 1 1 d . . . . .
C22 C -0.1485(5) 0.2848(3) 0.38526(15) 0.0301(14) Uani 1 1 d . . . . .
H22 H -0.1345 0.3277 0.3720 0.036 Uiso 1 1 calc R U . . .
C23 C -0.1010(5) 0.2641(3) 0.42094(15) 0.0315(14) Uani 1 1 d . . . . .
C24 C -0.1198(5) 0.1989(3) 0.44062(16) 0.0329(14) Uani 1 1 d . . . . .
C25 C -0.1812(6) 0.1555(3) 0.42335(16) 0.0379(15) Uani 1 1 d . . . . .
H25 H -0.1920 0.1109 0.4353 0.046 Uiso 1 1 calc R U . . .
C26 C -0.2256(6) 0.1771(3) 0.38935(16) 0.0394(16) Uani 1 1 d . . . . .
H26 H -0.2651 0.1466 0.3786 0.047 Uiso 1 1 calc R U . . .
C27 C -0.0339(6) 0.3132(3) 0.43410(16) 0.0373(15) Uani 1 1 d . . . . .
H27 H -0.0244 0.3544 0.4185 0.045 Uiso 1 1 calc R U . . .
C28 C 0.0983(5) 0.3589(3) 0.50449(15) 0.0290(13) Uani 1 1 d . . . . .
C028 C 0.7253(6) 0.8346(4) 0.72791(17) 0.0439(16) Uani 1 1 d . . . . .
C29 C 0.1482(5) 0.4194(3) 0.51571(15) 0.0318(14) Uani 1 1 d . . . . .
C30 C 0.1735(7) 0.4772(4) 0.49141(19) 0.0511(19) Uani 1 1 d . . . . .
H30 H 0.1605 0.4792 0.4664 0.061 Uiso 1 1 calc R U . . .
C31 C 0.2178(7) 0.5309(4) 0.5044(2) 0.061(2) Uani 1 1 d . . . . .
H31 H 0.2365 0.5696 0.4884 0.073 Uiso 1 1 calc R U . . .
C32 C 0.2344(7) 0.5273(4) 0.5416(2) 0.057(2) Uani 1 1 d . . . . .
H32 H 0.2654 0.5632 0.5509 0.069 Uiso 1 1 calc R U . . .
C33 C 0.2047(6) 0.4700(3) 0.56462(19) 0.0468(18) Uani 1 1 d . . . . .
H33 H 0.2146 0.4683 0.5898 0.056 Uiso 1 1 calc R U . . .
C34 C 0.0861(7) 0.3876(4) 0.8170(2) 0.057(2) Uani 1 1 d . . . . .
H34 H 0.0330 0.3720 0.8030 0.068 Uiso 1 1 calc R U . . .
C35 C 0.0416(8) 0.4412(4) 0.8405(2) 0.065(2) Uani 1 1 d . . . . .
H35 H -0.0415 0.4598 0.8430 0.078 Uiso 1 1 calc R U . . .
C36 C 0.1188(9) 0.4666(4) 0.8600(2) 0.067(2) Uani 1 1 d . . . . .
H36 H 0.0892 0.5035 0.8753 0.081 Uiso 1 1 calc R U . . .
C37 C 0.2389(8) 0.4380(4) 0.8570(2) 0.067(2) Uani 1 1 d . . . . .
H37 H 0.2918 0.4554 0.8703 0.080 Uiso 1 1 calc R U . . .
C38 C 0.2840(7) 0.3833(4) 0.83446(19) 0.0518(18) Uani 1 1 d . . . . .
H38 H 0.3670 0.3642 0.8331 0.062 Uiso 1 1 calc R U . . .
C39 C 0.2110(6) 0.3564(3) 0.81412(16) 0.0368(15) Uani 1 1 d . . . . .
C40 C 0.2537(6) 0.2966(3) 0.79023(16) 0.0395(16) Uani 1 1 d . . . . .
C41 C 0.3178(6) 0.2328(4) 0.80350(16) 0.0400(16) Uani 1 1 d . . . . .
C43 C 0.4512(7) 0.2002(4) 0.85616(19) 0.0535(19) Uani 1 1 d . . . . .
H43 H 0.5180 0.2003 0.8391 0.064 Uiso 1 1 calc R U . . .
C44 C 0.4695(7) 0.1849(4) 0.8934(2) 0.063(2) Uani 1 1 d . . . . .
H44 H 0.5478 0.1762 0.9014 0.075 Uiso 1 1 calc R U . . .
C45 C 0.3717(8) 0.1825(4) 0.91859(19) 0.064(2) Uani 1 1 d . . . . .
H45 H 0.3835 0.1728 0.9437 0.076 Uiso 1 1 calc R U . . .
C46 C 0.2575(7) 0.1944(4) 0.90697(19) 0.063(2) Uani 1 1 d . . . . .
H46 H 0.1918 0.1903 0.9240 0.075 Uiso 1 1 calc R U . . .
C47 C 0.2389(7) 0.2124(4) 0.86988(18) 0.0551(19) Uani 1 1 d . . . . .
H47 H 0.1601 0.2227 0.8623 0.066 Uiso 1 1 calc R U . . .
C48 C 0.3364(6) 0.2153(3) 0.84382(16) 0.0397(16) Uani 1 1 d . . . . .
C49 C 0.3772(7) 0.1740(4) 0.7806(2) 0.0588(15) Uani 1 1 d . U . . .
C50 C 0.3606(7) 0.1037(5) 0.7906(2) 0.0683(16) Uani 1 1 d . U . . .
H50 H 0.3125 0.0941 0.8120 0.082 Uiso 1 1 calc R U . . .
C51 C 0.4136(8) 0.0467(5) 0.7696(2) 0.0828(18) Uani 1 1 d . U . . .
H51 H 0.3997 0.0000 0.7763 0.099 Uiso 1 1 calc R U . . .
C52 C 0.4871(8) 0.0616(6) 0.7386(2) 0.0847(19) Uani 1 1 d . U . . .
H52 H 0.5246 0.0244 0.7243 0.102 Uiso 1 1 calc R U . . .
C53 C 0.5054(8) 0.1290(5) 0.7287(2) 0.0805(18) Uani 1 1 d . U . . .
H53 H 0.5553 0.1377 0.7076 0.097 Uiso 1 1 calc R U . . .
C54 C 0.4530(7) 0.1858(5) 0.7488(2) 0.0703(16) Uani 1 1 d . U . . .
H54 H 0.4677 0.2321 0.7414 0.084 Uiso 1 1 calc R U . . .
C55 C 0.2224(6) 0.3125(3) 0.75033(17) 0.0399(16) Uani 1 1 d . . . . .
C56 C 0.1741(5) 0.2636(3) 0.73284(15) 0.0326(14) Uani 1 1 d . . . . .
H56 H 0.1610 0.2204 0.7459 0.039 Uiso 1 1 calc R U . . .
C57 C 0.1445(5) 0.2793(3) 0.69525(15) 0.0313(14) Uani 1 1 d . . . . .
C58 C 0.1657(6) 0.3441(3) 0.67532(15) 0.0341(14) Uani 1 1 d . . . . .
C59 C 0.2130(6) 0.3921(3) 0.69414(17) 0.0453(17) Uani 1 1 d . . . . .
H59 H 0.2280 0.4352 0.6814 0.054 Uiso 1 1 calc R U . . .
C60 C 0.2375(6) 0.3773(4) 0.73055(17) 0.0477(18) Uani 1 1 d . . . . .
H60 H 0.2649 0.4116 0.7423 0.057 Uiso 1 1 calc R U . . .
C61 C 0.0923(5) 0.2254(3) 0.68062(15) 0.0348(15) Uani 1 1 d . . . . .
H61 H 0.0759 0.1869 0.6972 0.042 Uiso 1 1 calc R U . . .
C62 C 0.0080(5) 0.1610(3) 0.60664(15) 0.0263(13) Uani 1 1 d . . . . .
C63 C -0.0399(5) 0.1006(3) 0.59461(15) 0.0303(13) Uani 1 1 d . . . . .
C64 C -0.0630(6) 0.0418(3) 0.61847(17) 0.0424(17) Uani 1 1 d . . . . .
H64 H -0.0514 0.0398 0.6436 0.051 Uiso 1 1 calc R U . . .
C65 C -0.1032(7) -0.0132(4) 0.60481(19) 0.056(2) Uani 1 1 d . . . . .
H65 H -0.1185 -0.0532 0.6204 0.067 Uiso 1 1 calc R U . . .
C66 C -0.1203(7) -0.0085(4) 0.56807(19) 0.054(2) Uani 1 1 d . . . . .
H66 H -0.1481 -0.0451 0.5583 0.064 Uiso 1 1 calc R U . . .
C67 C -0.0960(6) 0.0510(3) 0.54547(17) 0.0444(17) Uani 1 1 d . . . . .
H67 H -0.1075 0.0538 0.5203 0.053 Uiso 1 1 calc R U . . .
C69 C 0.4766(8) 0.2754(4) 0.6330(2) 0.0769(17) Uani 1 1 d . U . . .
H69 H 0.4012 0.3056 0.6300 0.092 Uiso 1 1 calc R U . . .
C70 C 0.5600(8) 0.2959(5) 0.6532(3) 0.0905(18) Uani 1 1 d . U . . .
H70 H 0.5397 0.3390 0.6645 0.109 Uiso 1 1 calc R U . . .
C71 C 0.6710(8) 0.2532(5) 0.6568(3) 0.0844(18) Uani 1 1 d . U . . .
H71 H 0.7292 0.2693 0.6685 0.101 Uiso 1 1 calc R U . . .
C72 C 0.6984(7) 0.1876(5) 0.6434(2) 0.0740(17) Uani 1 1 d . U . . .
H72 H 0.7725 0.1568 0.6476 0.089 Uiso 1 1 calc R U . . .
C73 C 0.6142(7) 0.1672(4) 0.6235(2) 0.0632(16) Uani 1 1 d . U . . .
H73 H 0.6326 0.1222 0.6141 0.076 Uiso 1 1 calc R U . . .
C74 C 0.5045(6) 0.2115(4) 0.6174(2) 0.0552(15) Uani 1 1 d . U . . .
C75 C 0.4629(6) 0.1621(4) 0.54723(19) 0.0553(15) Uani 1 1 d . U . . .
C76 C 0.5377(7) 0.0951(5) 0.5433(2) 0.0685(16) Uani 1 1 d . U . . .
H76 H 0.5548 0.0625 0.5641 0.082 Uiso 1 1 calc R U . . .
C77 C 0.5877(8) 0.0760(5) 0.5082(2) 0.0795(18) Uani 1 1 d . U . . .
H77 H 0.6376 0.0311 0.5051 0.095 Uiso 1 1 calc R U . . .
C78 C 0.5605(8) 0.1250(6) 0.4792(3) 0.0823(18) Uani 1 1 d . U . . .
H78 H 0.5938 0.1125 0.4559 0.099 Uiso 1 1 calc R U . . .
C79 C 0.4883(8) 0.1912(6) 0.4813(2) 0.0794(18) Uani 1 1 d . U . . .
H79 H 0.4723 0.2230 0.4602 0.095 Uiso 1 1 calc R U . . .
C80 C 0.4381(7) 0.2104(5) 0.5165(2) 0.0664(16) Uani 1 1 d . U . . .
H80 H 0.3885 0.2556 0.5191 0.080 Uiso 1 1 calc R U . . .
C81 C 0.3444(5) 0.1097(3) 0.61538(17) 0.0348(14) Uani 1 1 d . . . . .
C82 C 0.3444(7) 0.0972(4) 0.65350(18) 0.0517(19) Uani 1 1 d . . . . .
H82 H 0.3760 0.1276 0.6668 0.062 Uiso 1 1 calc R U . . .
C83 C 0.2978(7) 0.0397(4) 0.6720(2) 0.064(2) Uani 1 1 d . . . . .
H83 H 0.2994 0.0309 0.6976 0.077 Uiso 1 1 calc R U . . .
C84 C 0.2497(7) -0.0039(4) 0.6526(2) 0.059(2) Uani 1 1 d . . . . .
H84 H 0.2180 -0.0425 0.6650 0.071 Uiso 1 1 calc R U . . .
C85 C 0.2477(7) 0.0089(4) 0.6151(2) 0.0527(19) Uani 1 1 d . . . . .
H85 H 0.2140 -0.0211 0.6021 0.063 Uiso 1 1 calc R U . . .
C86 C 0.2946(6) 0.0650(3) 0.59620(18) 0.0435(16) Uani 1 1 d . . . . .
H86 H 0.2929 0.0730 0.5706 0.052 Uiso 1 1 calc R U . . .
C87 C 0.7246(6) 0.8134(3) 0.66114(16) 0.0387(15) Uani 1 1 d . . . . .
C89 C 0.7710(7) 0.8292(4) 0.59532(18) 0.0499(18) Uani 1 1 d . . . . .
H89 H 0.8250 0.8191 0.5748 0.060 Uiso 1 1 calc R U . . .
C90 C 0.6599(7) 0.8727(4) 0.59082(19) 0.060(2) Uani 1 1 d . . . . .
H90 H 0.6380 0.8923 0.5673 0.072 Uiso 1 1 calc R U . . .
C91 C 0.5813(7) 0.8872(5) 0.6210(2) 0.073(3) Uani 1 1 d . . . . .
H91 H 0.5056 0.9171 0.6180 0.088 Uiso 1 1 calc R U . . .
C93 C 0.7583(6) 0.7821(4) 0.69908(16) 0.0394(15) Uani 1 1 d . . . . .
C94 C 0.8169(6) 0.7136(3) 0.70772(15) 0.0344(14) Uani 1 1 d . . . . .
C95 C 0.7684(7) 0.8979(4) 0.7246(2) 0.062(2) Uani 1 1 d . . . . .
H95 H 0.8113 0.9112 0.7027 0.074 Uiso 1 1 calc R U . . .
C96 C 0.7497(8) 0.9428(5) 0.7531(3) 0.081(3) Uani 1 1 d . . . . .
H96 H 0.7825 0.9847 0.7508 0.097 Uiso 1 1 calc R U . . .
C97 C 0.6815(10) 0.9245(6) 0.7850(3) 0.091(3) Uani 1 1 d . . . . .
H97 H 0.6697 0.9535 0.8046 0.109 Uiso 1 1 calc R U . . .
C98 C 0.6319(9) 0.8647(5) 0.7878(2) 0.081(3) Uani 1 1 d . . . . .
H98 H 0.5834 0.8536 0.8089 0.097 Uiso 1 1 calc R U . . .
C99 C 0.6530(7) 0.8200(4) 0.75953(18) 0.058(2) Uani 1 1 d . . . . .
H99 H 0.6178 0.7791 0.7617 0.069 Uiso 1 1 calc R U . . .
C100 C 0.9536(7) 0.6094(4) 0.67934(17) 0.0473(17) Uani 1 1 d . . . . .
H100 H 1.0140 0.6153 0.6939 0.057 Uiso 1 1 calc R U . . .
C101 C 0.6129(6) 0.8580(4) 0.65614(19) 0.059(2) Uani 1 1 d . . . . .
H101 H 0.5584 0.8685 0.6765 0.071 Uiso 1 1 calc R U . . .
C102 C 0.9772(9) 0.5547(4) 0.6556(2) 0.069(2) Uani 1 1 d . . . . .
H102 H 1.0537 0.5248 0.6539 0.083 Uiso 1 1 calc R U . . .
C103 C 0.8881(10) 0.5450(4) 0.6349(2) 0.074(3) Uani 1 1 d . . . . .
H103 H 0.9033 0.5080 0.6192 0.089 Uiso 1 1 calc R U . . .
C104 C 0.7770(9) 0.5893(5) 0.6371(2) 0.073(3) Uani 1 1 d . . . . .
H104 H 0.7167 0.5824 0.6227 0.088 Uiso 1 1 calc R U . . .
C105 C 0.7522(7) 0.6444(4) 0.66033(19) 0.0540(19) Uani 1 1 d . . . . .
H105 H 0.6754 0.6740 0.6615 0.065 Uiso 1 1 calc R U . . .
C106 C 0.8034(6) 0.8001(3) 0.63021(17) 0.0432(16) Uani 1 1 d . . . . .
H106 H 0.8798 0.7711 0.6330 0.052 Uiso 1 1 calc R U . . .
C108 C 0.8610(7) 0.6076(3) 0.80091(17) 0.0485(18) Uani 1 1 d . . . . .
H108 H 0.8449 0.5639 0.8126 0.058 Uiso 1 1 calc R U . . .
C109 C 0.9413(6) 0.7159(3) 0.80147(15) 0.0345(14) Uani 1 1 d . . . . .
C110 C 0.9162(6) 0.7317(3) 0.76395(15) 0.0375(15) Uani 1 1 d . . . . .
H110 H 0.9387 0.7728 0.7511 0.045 Uiso 1 1 calc R U . . .
C111 C 0.8357(6) 0.6257(3) 0.76464(17) 0.0455(17) Uani 1 1 d . . . . .
H111 H 0.8014 0.5946 0.7526 0.055 Uiso 1 1 calc R U . . .
C112 C 0.9872(6) 0.7699(3) 0.81748(16) 0.0372(15) Uani 1 1 d . . . . .
H112 H 1.0132 0.8063 0.8013 0.045 Uiso 1 1 calc R U . . .
C113 C 1.0761(6) 0.9011(3) 0.90849(17) 0.0385(15) Uani 1 1 d . . . . .
C114 C 1.1077(7) 0.9583(4) 0.88526(19) 0.059(2) Uani 1 1 d . . . . .
H114 H 1.1054 0.9593 0.8597 0.070 Uiso 1 1 calc R U . . .
C115 C 1.1426(9) 1.0133(4) 0.9005(2) 0.078(3) Uani 1 1 d . . . . .
H115 H 1.1635 1.0525 0.8853 0.094 Uiso 1 1 calc R U . . .
C116 C 1.1466(8) 1.0108(4) 0.9381(2) 0.069(2) Uani 1 1 d . . . . .
H116 H 1.1719 1.0473 0.9487 0.083 Uiso 1 1 calc R U . . .
C117 C 1.1124(7) 0.9534(4) 0.9595(2) 0.062(2) Uani 1 1 d . . . . .
H117 H 1.1134 0.9521 0.9851 0.075 Uiso 1 1 calc R U . . .
C118 C 1.0363(5) 0.8389(3) 0.89519(16) 0.0337(14) Uani 1 1 d . . . . .
C119 C 1.1714(8) 0.6172(4) 1.2915(2) 0.062(2) Uani 1 1 d . . . . .
H119 H 1.1033 0.6146 1.3078 0.074 Uiso 1 1 calc R U . . .
C120 C 1.2843(8) 0.5895(4) 1.3029(2) 0.060(2) Uani 1 1 d . . . . .
H120 H 1.2932 0.5672 1.3268 0.072 Uiso 1 1 calc R U . . .
C121 C 1.3848(8) 0.5940(4) 1.2795(2) 0.061(2) Uani 1 1 d . . . . .
H121 H 1.4620 0.5757 1.2876 0.074 Uiso 1 1 calc R U . . .
C122 C 1.2579(6) 0.6541(3) 1.23130(17) 0.0397(16) Uani 1 1 d . . . . .
C123 C 1.1574(7) 0.6495(4) 1.25550(19) 0.0506(18) Uani 1 1 d . . . . .
H123 H 1.0798 0.6681 1.2477 0.061 Uiso 1 1 calc R U . . .
C124 C 1.2454(6) 0.6829(3) 1.19124(16) 0.0407(16) Uani 1 1 d . . . . .
C125 C 1.1809(6) 0.7494(4) 1.18090(16) 0.0415(16) Uani 1 1 d . . . . .
C126 C 1.3098(6) 0.6315(4) 1.16453(17) 0.0420(16) Uani 1 1 d . . . . .
C127 C 1.3024(7) 0.5589(4) 1.1698(2) 0.0545(19) Uani 1 1 d . . . . .
H127 H 1.2531 0.5429 1.1896 0.065 Uiso 1 1 calc R U . . .
C128 C 1.3662(8) 0.5095(5) 1.1465(2) 0.071(2) Uani 1 1 d . . . . .
H128 H 1.3590 0.4611 1.1506 0.086 Uiso 1 1 calc R U . . .
C129 C 1.4400(9) 0.5313(6) 1.1173(2) 0.079(3) Uani 1 1 d . . . . .
H129 H 1.4825 0.4980 1.1015 0.095 Uiso 1 1 calc R U . . .
C130 C 1.4509(8) 0.6023(6) 1.1116(2) 0.076(3) Uani 1 1 d . . . . .
H130 H 1.5022 0.6175 1.0921 0.091 Uiso 1 1 calc R U . . .
C131 C 1.3845(7) 0.6525(4) 1.1351(2) 0.058(2) Uani 1 1 d . . . . .
H131 H 1.3912 0.7010 1.1306 0.069 Uiso 1 1 calc R U . . .
C132 C 1.3719(7) 0.6261(4) 1.24332(18) 0.0509(18) Uani 1 1 d . . . . .
H132 H 1.4405 0.6286 1.2273 0.061 Uiso 1 1 calc R U . . .
C133 C 1.2006(7) 0.8205(4) 1.2333(2) 0.059(2) Uani 1 1 d . . . . .
H133 H 1.2800 0.7949 1.2348 0.071 Uiso 1 1 calc R U . . .
C134 C 1.1515(8) 0.8734(4) 1.2577(2) 0.065(2) Uani 1 1 d . . . . .
H134 H 1.1975 0.8815 1.2762 0.077 Uiso 1 1 calc R U . . .
C135 C 1.0376(9) 0.9125(4) 1.2543(2) 0.068(2) Uani 1 1 d . . . . .
H135 H 1.0059 0.9479 1.2703 0.082 Uiso 1 1 calc R U . . .
C136 C 0.9691(8) 0.9000(4) 1.2275(2) 0.067(2) Uani 1 1 d . . . . .
H136 H 0.8909 0.9270 1.2252 0.081 Uiso 1 1 calc R U . . .
C137 C 1.0153(8) 0.8477(4) 1.20365(19) 0.055(2) Uani 1 1 d . . . . .
H137 H 0.9683 0.8402 1.1852 0.066 Uiso 1 1 calc R U . . .
C138 C 1.1280(7) 0.8071(4) 1.20669(16) 0.0449(19) Uani 1 1 d . . . . .
C139 C 1.1511(6) 0.7705(4) 1.14138(16) 0.0416(16) Uani 1 1 d . . . . .
C140 C 1.1005(8) 0.7266(4) 1.1206(2) 0.073(3) Uani 1 1 d . . . . .
H140 H 1.0848 0.6827 1.1322 0.088 Uiso 1 1 calc R U . . .
C141 C 1.0732(6) 0.7442(4) 1.08481(16) 0.0420(16) Uani 1 1 d . . . . .
C142 C 1.0988(7) 0.8096(4) 1.06576(18) 0.0486(18) Uani 1 1 d . . . . .
C143 C 1.1456(7) 0.8541(4) 1.08640(18) 0.054(2) Uani 1 1 d . . . . .
H143 H 1.1601 0.8984 1.0750 0.065 Uiso 1 1 calc R U . . .
C144 C 1.1710(7) 0.8360(4) 1.12232(18) 0.0524(19) Uani 1 1 d . . . . .
H144 H 1.2026 0.8680 1.1346 0.063 Uiso 1 1 calc R U . . .
C145 C 1.0184(6) 0.6931(4) 1.06879(17) 0.0461(18) Uani 1 1 d . . . . .
H145 H 1.0056 0.6520 1.0840 0.055 Uiso 1 1 calc R U . . .
C146 C 0.9185(6) 0.6416(4) 0.99379(17) 0.0434(17) Uani 1 1 d . . . . .
C147 C 0.8736(6) 0.5810(3) 0.98020(18) 0.0453(18) Uani 1 1 d . . . . .
C148 C 0.8367(8) 0.5263(4) 1.0036(2) 0.071(3) Uani 1 1 d . . . . .
H148 H 0.8396 0.5253 1.0291 0.085 Uiso 1 1 calc R U . . .
C149 C 0.7950(9) 0.4730(4) 0.9884(2) 0.083(3) Uani 1 1 d . . . . .
H149 H 0.7702 0.4350 1.0036 0.100 Uiso 1 1 calc R U . . .
C150 C 0.7905(8) 0.4763(4) 0.9510(2) 0.070(3) Uani 1 1 d . . . . .
H150 H 0.7613 0.4412 0.9403 0.083 Uiso 1 1 calc R U . . .
C151 C 0.8292(7) 0.5318(4) 0.92942(19) 0.053(2) Uani 1 1 d . . . . .
H151 H 0.8261 0.5336 0.9039 0.064 Uiso 1 1 calc R U . . .
C152 C 0.5339(7) 0.7517(4) 0.8781(2) 0.0563(19) Uani 1 1 d . . . . .
C153 C 0.5901(7) 0.7081(4) 0.8511(2) 0.065(2) Uani 1 1 d . . . . .
H153 H 0.6730 0.6891 0.8512 0.077 Uiso 1 1 calc R U . . .
C154 C 0.5249(9) 0.6924(5) 0.8236(2) 0.076(2) Uani 1 1 d . . . . .
H154 H 0.5635 0.6632 0.8054 0.091 Uiso 1 1 calc R U . . .
C155 C 0.4029(10) 0.7201(6) 0.8237(3) 0.092(3) Uani 1 1 d . . . . .
H155 H 0.3581 0.7089 0.8056 0.110 Uiso 1 1 calc R U . . .
C156 C 0.3469(9) 0.7636(7) 0.8496(3) 0.127(5) Uani 1 1 d . . . . .
H156 H 0.2646 0.7838 0.8487 0.153 Uiso 1 1 calc R U . . .
C157 C 0.4114(8) 0.7783(6) 0.8776(3) 0.098(3) Uani 1 1 d . . . . .
H157 H 0.3713 0.8065 0.8961 0.118 Uiso 1 1 calc R U . . .
C158 C 0.5789(18) 0.8603(6) 0.9244(5) 0.114(3) Uani 0.404(5) 1 d DG U P A 1
C159 C 0.6447(15) 0.9099(10) 0.9057(5) 0.115(3) Uani 0.404(5) 1 d G U P A 1
H159 H 0.7075 0.8948 0.8882 0.138 Uiso 0.404(5) 1 calc R U P A 1
C160 C 0.6164(16) 0.9822(8) 0.9133(5) 0.117(3) Uani 0.404(5) 1 d G U P A 1
H160 H 0.6604 1.0154 0.9008 0.140 Uiso 0.404(5) 1 calc R U P A 1
C161 C 0.5225(18) 1.0049(5) 0.9395(6) 0.123(3) Uani 0.404(5) 1 d G U P A 1
H161 H 0.5036 1.0532 0.9445 0.148 Uiso 0.404(5) 1 calc R U P A 1
C162 C 0.4567(15) 0.9553(9) 0.9581(5) 0.123(3) Uani 0.404(5) 1 d G U P A 1
H162 H 0.3939 0.9704 0.9756 0.148 Uiso 0.404(5) 1 calc R U P A 1
C163 C 0.4850(16) 0.8830(8) 0.9506(5) 0.120(3) Uani 0.404(5) 1 d G U P A 1
H163 H 0.4410 0.8498 0.9631 0.144 Uiso 0.404(5) 1 calc R U P A 1
C1A C 0.6138(12) 0.8720(4) 0.8989(3) 0.110(3) Uani 0.596(5) 1 d DG U P A 2
C2A C 0.7246(10) 0.8950(6) 0.8946(3) 0.111(3) Uani 0.596(5) 1 d G U P A 2
H2A H 0.7959 0.8622 0.8999 0.134 Uiso 0.596(5) 1 calc R U P A 2
C3A C 0.7289(9) 0.9669(6) 0.8825(3) 0.114(3) Uani 0.596(5) 1 d G U P A 2
H3A H 0.8031 0.9822 0.8796 0.137 Uiso 0.596(5) 1 calc R U P A 2
C4A C 0.6225(12) 1.0158(4) 0.8746(3) 0.117(3) Uani 0.596(5) 1 d G U P A 2
H4A H 0.6253 1.0639 0.8665 0.141 Uiso 0.596(5) 1 calc R U P A 2
C5A C 0.5117(10) 0.9928(5) 0.8789(3) 0.118(3) Uani 0.596(5) 1 d G U P A 2
H5A H 0.4404 1.0256 0.8736 0.141 Uiso 0.596(5) 1 calc R U P A 2
C6A C 0.5074(9) 0.9210(6) 0.8910(3) 0.116(3) Uani 0.596(5) 1 d G U P A 2
H6A H 0.4332 0.9056 0.8938 0.139 Uiso 0.596(5) 1 calc R U P A 2
C164 C 0.5503(11) 0.7023(6) 0.9727(3) 0.090(2) Uani 0.490(5) 1 d G U P A 3
H164 H 0.6001 0.6644 0.9612 0.109 Uiso 0.490(5) 1 calc R U P A 3
C165 C 0.5424(11) 0.7733(7) 0.9567(2) 0.088(2) Uani 0.490(5) 1 d DG U P A 3
C166 C 0.4680(11) 0.8300(6) 0.9739(3) 0.089(3) Uani 0.490(5) 1 d G U P A 3
H166 H 0.4626 0.8775 0.9632 0.107 Uiso 0.490(5) 1 calc R U P A 3
C167 C 0.4015(10) 0.8158(6) 1.0071(3) 0.092(3) Uani 0.490(5) 1 d G U P A 3
H167 H 0.3517 0.8538 1.0186 0.111 Uiso 0.490(5) 1 calc R U P A 3
C168 C 0.4094(11) 0.7449(7) 1.0231(2) 0.094(3) Uani 0.490(5) 1 d G U P A 3
H168 H 0.3650 0.7354 1.0453 0.113 Uiso 0.490(5) 1 calc R U P A 3
C169 C 0.4839(12) 0.6881(6) 1.0059(3) 0.094(2) Uani 0.490(5) 1 d G U P A 3
H169 H 0.4892 0.6407 1.0166 0.112 Uiso 0.490(5) 1 calc R U P A 3
C7A C 0.6220(11) 0.7158(6) 0.9859(3) 0.089(2) Uani 0.510(5) 1 d G U P A 4
H7A H 0.6649 0.7521 0.9882 0.107 Uiso 0.510(5) 1 calc R U P A 4
C8A C 0.5795(11) 0.7096(6) 0.9519(2) 0.087(2) Uani 0.510(5) 1 d DG U P A 4
C9A C 0.5155(11) 0.6553(7) 0.9484(2) 0.088(2) Uani 0.510(5) 1 d G U P A 4
H9A H 0.4870 0.6511 0.9257 0.105 Uiso 0.510(5) 1 calc R U P A 4
C10A C 0.4940(10) 0.6071(5) 0.9789(3) 0.092(2) Uani 0.510(5) 1 d G U P A 4
H10C H 0.4512 0.5707 0.9765 0.111 Uiso 0.510(5) 1 calc R U P A 4
C11A C 0.5365(11) 0.6132(6) 1.0128(2) 0.095(2) Uani 0.510(5) 1 d G U P A 4
H11A H 0.5222 0.5810 1.0332 0.113 Uiso 0.510(5) 1 calc R U P A 4
C12A C 0.6006(11) 0.6676(7) 1.0163(2) 0.092(2) Uani 0.510(5) 1 d G U P A 4
H12A H 0.6290 0.6717 1.0390 0.111 Uiso 0.510(5) 1 calc R U P A 4
C171 C 0.9099(6) 0.6522(3) 0.82100(16) 0.0375(15) Uani 1 1 d . . . . .
C172 C 0.8599(6) 0.6893(3) 0.74529(15) 0.0348(15) Uani 1 1 d . . . . .
C173 C 0.8397(6) 0.6558(3) 0.68164(15) 0.0357(15) Uani 1 1 d . . . . .
O12 O -0.1787(4) 0.2761(3) 0.53677(13) 0.0499(12) Uani 1 1 d D . . . .
H12B H -0.1799(19) 0.304(3) 0.5536(15) 0.075 Uiso 1 1 d D U . . .
C170 C -0.2979(8) 0.2739(5) 0.5301(3) 0.104(4) Uani 1 1 d D . . . .
H17A H -0.3162 0.2989 0.5063 0.157 Uiso 1 1 calc R U . . .
H17B H -0.3529 0.2970 0.5489 0.157 Uiso 1 1 calc R U . . .
H17C H -0.3066 0.2243 0.5305 0.157 Uiso 1 1 calc R U . . .

loop_
_atom_site_aniso_label
_atom_site_aniso_U_11
_atom_site_aniso_U_22
_atom_site_aniso_U_33
_atom_site_aniso_U_23
_atom_site_aniso_U_13
_atom_site_aniso_U_12
Dy1 0.04540(18) 0.02689(16) 0.02014(14) -0.00041(11) -0.00819(12) -0.01113(13)
Dy2 0.04233(18) 0.02474(16) 0.02135(14) -0.00073(11) -0.00878(12) -0.00971(13)
Dy3 0.0566(2) 0.03383(18) 0.02528(16) 0.00156(13) -0.01173(14) -0.01489(15)
Dy4 0.0687(2) 0.0414(2) 0.02563(16) 0.00238(13) -0.01464(15) -0.02220(17)
P1 0.0360(10) 0.0362(10) 0.0345(9) -0.0054(7) -0.0062(7) -0.0078(8)
P2 0.0498(14) 0.0997(19) 0.0660(15) -0.0175(13) -0.0105(11) -0.0121(13)
Cl1 0.0483(11) 0.0445(10) 0.0586(11) -0.0181(8) -0.0101(8) 0.0003(8)
Cl2 0.0519(11) 0.0613(12) 0.0346(9) -0.0109(8) -0.0065(8) 0.0012(9)
Cl3 0.0644(13) 0.0629(13) 0.0746(14) -0.0075(10) -0.0149(11) -0.0009(10)
Cl4 0.0746(15) 0.0823(16) 0.0589(13) -0.0185(11) -0.0034(11) -0.0091(12)
O1 0.063(3) 0.035(3) 0.026(2) 0.0066(18) -0.015(2) -0.018(2)
O2 0.049(3) 0.025(2) 0.021(2) 0.0031(16) -0.0099(18) -0.0149(19)
O3 0.046(3) 0.024(2) 0.024(2) 0.0009(16) -0.0080(18) -0.0143(19)
O4 0.064(3) 0.034(2) 0.025(2) 0.0041(18) -0.016(2) -0.016(2)
O5 0.083(4) 0.037(3) 0.025(2) 0.0015(19) -0.012(2) -0.019(2)
O6 0.059(3) 0.035(2) 0.023(2) 0.0026(18) -0.009(2) -0.020(2)
O7 0.068(3) 0.045(3) 0.024(2) 0.0023(19) -0.013(2) -0.026(2)
O8 0.118(5) 0.056(3) 0.032(3) 0.013(2) -0.033(3) -0.047(3)
O9 0.039(3) 0.037(3) 0.045(3) 0.003(2) -0.005(2) -0.006(2)
O10 0.059(4) 0.081(4) 0.083(4) 0.001(3) -0.024(3) -0.018(3)
O11 0.049(3) 0.056(3) 0.072(4) 0.012(3) -0.016(3) -0.015(3)
N1 0.048(3) 0.028(3) 0.026(3) 0.001(2) -0.011(2) -0.014(2)
N2 0.064(4) 0.043(3) 0.025(3) 0.012(2) -0.013(3) -0.033(3)
N3 0.043(3) 0.030(3) 0.029(3) -0.001(2) -0.008(2) -0.013(2)
N4 0.034(3) 0.024(3) 0.028(3) -0.003(2) -0.005(2) -0.005(2)
N5 0.040(3) 0.031(3) 0.023(3) 0.000(2) -0.008(2) -0.014(2)
N6 0.044(3) 0.037(3) 0.021(3) -0.007(2) -0.004(2) -0.014(2)
N7 0.041(3) 0.034(3) 0.028(3) -0.002(2) -0.004(2) -0.012(2)
N8 0.057(4) 0.041(3) 0.029(3) 0.000(2) -0.002(3) -0.025(3)
N9 0.066(4) 0.042(3) 0.032(3) 0.000(2) -0.012(3) -0.020(3)
N10 0.059(4) 0.040(3) 0.031(3) 0.001(2) -0.018(3) -0.014(3)
N11 0.095(5) 0.051(4) 0.034(3) 0.011(3) -0.023(3) -0.043(4)
N12 0.075(4) 0.044(4) 0.032(3) 0.007(2) -0.022(3) -0.030(3)
C1 0.064(5) 0.058(5) 0.040(4) -0.004(4) 0.001(4) -0.015(4)
C2 0.060(5) 0.054(5) 0.055(5) -0.010(4) 0.016(4) -0.015(4)
C3 0.102(7) 0.066(6) 0.035(4) -0.016(4) 0.000(4) -0.031(5)
C4 0.090(7) 0.057(5) 0.052(5) -0.016(4) -0.031(5) -0.017(5)
C5 0.055(5) 0.040(4) 0.058(5) -0.004(3) -0.030(4) -0.005(3)
C6 0.050(4) 0.044(4) 0.024(3) 0.008(3) -0.013(3) -0.019(3)
C7 0.043(4) 0.040(4) 0.023(3) 0.002(3) -0.013(3) -0.015(3)
C8 0.046(4) 0.039(4) 0.031(3) 0.000(3) -0.020(3) -0.016(3)
C9 0.055(5) 0.037(4) 0.039(4) 0.003(3) -0.023(3) -0.017(3)
C10 0.056(5) 0.062(5) 0.059(5) 0.016(4) -0.023(4) -0.019(4)
C11 0.090(7) 0.098(7) 0.044(5) 0.018(5) -0.014(5) -0.037(6)
C12 0.122(9) 0.064(6) 0.056(6) 0.027(4) -0.043(6) -0.021(6)
C13 0.080(6) 0.059(5) 0.063(5) 0.001(4) -0.040(5) -0.002(5)
C14 0.064(5) 0.052(5) 0.050(4) 0.000(4) -0.022(4) -0.010(4)
C15 0.065(4) 0.048(3) 0.054(3) -0.008(3) -0.033(3) -0.003(3)
C16 0.082(4) 0.054(3) 0.071(3) -0.015(3) -0.036(3) -0.005(3)
C17 0.098(4) 0.064(3) 0.087(4) -0.023(3) -0.036(3) 0.002(3)
C18 0.098(4) 0.078(4) 0.082(4) -0.030(3) -0.025(3) 0.012(4)
C19 0.089(4) 0.079(4) 0.071(4) -0.018(3) -0.016(3) 0.009(3)
C20 0.073(4) 0.062(3) 0.062(3) -0.012(3) -0.017(3) 0.005(3)
C21 0.040(4) 0.031(3) 0.023(3) 0.000(2) -0.012(3) -0.009(3)
C22 0.028(3) 0.026(3) 0.036(3) 0.015(3) -0.013(3) -0.009(3)
C23 0.040(4) 0.027(3) 0.028(3) -0.002(2) -0.005(3) -0.007(3)
C24 0.040(4) 0.032(3) 0.028(3) -0.002(3) -0.004(3) -0.009(3)
C25 0.059(4) 0.030(4) 0.028(3) 0.003(3) -0.013(3) -0.015(3)
C26 0.052(4) 0.037(4) 0.036(4) -0.005(3) -0.016(3) -0.017(3)
C27 0.053(4) 0.031(4) 0.031(3) 0.005(3) -0.011(3) -0.014(3)
C28 0.032(3) 0.027(3) 0.029(3) 0.001(3) -0.006(3) -0.009(3)
C028 0.054(4) 0.041(4) 0.031(3) 0.001(3) -0.008(3) 0.003(3)
C29 0.037(4) 0.039(4) 0.022(3) 0.001(3) -0.010(3) -0.013(3)
C30 0.076(5) 0.045(4) 0.041(4) 0.012(3) -0.021(4) -0.033(4)
C31 0.089(6) 0.049(5) 0.054(5) 0.016(4) -0.020(4) -0.042(4)
C32 0.079(6) 0.038(4) 0.066(5) -0.001(4) -0.028(4) -0.031(4)
C33 0.064(5) 0.039(4) 0.045(4) 0.000(3) -0.021(4) -0.020(4)
C34 0.059(5) 0.053(5) 0.062(5) -0.013(4) -0.020(4) -0.007(4)
C35 0.063(5) 0.062(6) 0.069(6) -0.011(4) -0.014(4) -0.001(4)
C36 0.086(7) 0.047(5) 0.072(6) -0.018(4) -0.008(5) -0.010(5)
C37 0.092(7) 0.061(6) 0.059(5) -0.021(4) -0.021(5) -0.026(5)
C38 0.055(5) 0.049(5) 0.055(5) -0.010(4) -0.014(4) -0.011(4)
C39 0.057(4) 0.027(3) 0.029(3) 0.005(3) -0.012(3) -0.014(3)
C40 0.051(4) 0.044(4) 0.030(3) -0.004(3) -0.015(3) -0.017(3)
C41 0.045(4) 0.047(4) 0.030(3) -0.004(3) -0.011(3) -0.012(3)
C43 0.058(5) 0.064(5) 0.039(4) 0.006(3) -0.012(4) -0.015(4)
C44 0.061(5) 0.079(6) 0.048(5) 0.013(4) -0.025(4) -0.016(4)
C45 0.087(7) 0.072(6) 0.030(4) 0.005(4) -0.019(4) -0.010(5)
C46 0.066(6) 0.076(6) 0.038(4) 0.008(4) -0.002(4) -0.003(4)
C47 0.052(5) 0.072(5) 0.038(4) 0.003(4) -0.010(4) -0.007(4)
C48 0.053(4) 0.036(4) 0.030(3) -0.003(3) -0.014(3) -0.006(3)
C49 0.059(3) 0.076(3) 0.042(3) -0.020(3) -0.025(3) 0.003(3)
C50 0.073(4) 0.073(4) 0.057(3) -0.024(3) -0.023(3) 0.008(3)
C51 0.086(4) 0.083(4) 0.074(4) -0.028(3) -0.026(3) 0.015(3)
C52 0.082(4) 0.097(4) 0.066(4) -0.035(4) -0.023(3) 0.027(4)
C53 0.071(4) 0.106(4) 0.056(3) -0.025(3) -0.018(3) 0.021(4)
C54 0.064(4) 0.092(4) 0.051(3) -0.021(3) -0.018(3) 0.009(3)
C55 0.051(4) 0.041(4) 0.031(3) -0.004(3) -0.012(3) -0.012(3)
C56 0.038(4) 0.038(4) 0.023(3) 0.000(3) -0.005(3) -0.010(3)
C57 0.040(4) 0.032(3) 0.024(3) -0.003(2) -0.008(3) -0.010(3)
C58 0.045(4) 0.034(4) 0.026(3) 0.000(3) -0.007(3) -0.013(3)
C59 0.077(5) 0.036(4) 0.030(3) 0.001(3) -0.018(3) -0.022(4)
C60 0.072(5) 0.047(4) 0.033(4) -0.006(3) -0.017(3) -0.023(4)
C61 0.045(4) 0.037(4) 0.024(3) 0.003(3) -0.006(3) -0.015(3)
C62 0.029(3) 0.024(3) 0.026(3) -0.002(2) -0.007(3) -0.004(3)
C63 0.036(4) 0.031(3) 0.027(3) -0.004(3) -0.003(3) -0.012(3)
C64 0.072(5) 0.034(4) 0.028(3) -0.002(3) -0.011(3) -0.025(3)
C65 0.093(6) 0.042(4) 0.040(4) 0.005(3) -0.015(4) -0.031(4)
C66 0.084(6) 0.038(4) 0.051(4) -0.005(3) -0.008(4) -0.039(4)
C67 0.063(5) 0.047(4) 0.032(4) -0.006(3) -0.011(3) -0.026(4)
C69 0.070(3) 0.065(4) 0.104(4) -0.026(3) -0.042(3) -0.006(3)
C70 0.085(4) 0.075(4) 0.123(4) -0.033(3) -0.049(4) -0.010(3)
C71 0.066(3) 0.084(4) 0.114(4) -0.025(3) -0.039(3) -0.019(3)
C72 0.050(3) 0.087(4) 0.090(4) -0.021(3) -0.021(3) -0.009(3)
C73 0.047(3) 0.074(4) 0.073(4) -0.022(3) -0.013(3) -0.008(3)
C74 0.046(3) 0.057(3) 0.070(4) -0.017(3) -0.018(3) -0.013(3)
C75 0.048(3) 0.082(4) 0.046(3) -0.021(3) -0.003(3) -0.027(3)
C76 0.054(3) 0.097(4) 0.059(3) -0.031(3) 0.001(3) -0.014(3)
C77 0.063(4) 0.111(4) 0.068(4) -0.036(3) 0.004(3) -0.014(3)
C78 0.069(4) 0.121(5) 0.063(3) -0.027(3) 0.009(3) -0.029(3)
C79 0.077(4) 0.114(4) 0.054(3) -0.010(3) 0.001(3) -0.035(3)
C80 0.067(4) 0.094(4) 0.046(3) -0.011(3) 0.000(3) -0.033(3)
C81 0.032(4) 0.031(3) 0.041(4) -0.003(3) -0.009(3) -0.003(3)
C82 0.067(5) 0.060(5) 0.033(4) -0.001(3) -0.013(3) -0.023(4)
C83 0.085(6) 0.068(6) 0.041(4) 0.011(4) -0.011(4) -0.026(5)
C84 0.078(6) 0.046(5) 0.054(5) 0.011(4) -0.006(4) -0.024(4)
C85 0.063(5) 0.039(4) 0.061(5) -0.004(3) -0.021(4) -0.016(4)
C86 0.047(4) 0.042(4) 0.042(4) -0.001(3) -0.012(3) -0.008(3)
C87 0.042(4) 0.046(4) 0.028(3) 0.003(3) -0.002(3) -0.010(3)
C89 0.064(5) 0.053(5) 0.031(4) 0.002(3) 0.000(3) -0.013(4)
C90 0.071(6) 0.079(6) 0.030(4) 0.011(4) -0.012(4) -0.019(5)
C91 0.051(5) 0.097(7) 0.061(5) 0.017(5) -0.019(4) 0.007(5)
C93 0.043(4) 0.047(4) 0.028(3) -0.001(3) -0.005(3) -0.008(3)
C94 0.042(4) 0.044(4) 0.021(3) -0.001(3) -0.009(3) -0.014(3)
C95 0.065(5) 0.054(5) 0.063(5) -0.004(4) -0.003(4) -0.002(4)
C96 0.079(7) 0.052(6) 0.110(8) -0.020(5) -0.025(6) 0.004(5)
C97 0.116(9) 0.081(7) 0.069(7) -0.041(6) -0.018(6) 0.022(6)
C98 0.101(8) 0.087(7) 0.040(5) -0.015(5) 0.004(5) 0.016(6)
C99 0.072(5) 0.053(5) 0.037(4) 0.002(3) -0.001(4) 0.009(4)
C100 0.059(5) 0.049(4) 0.034(4) -0.001(3) -0.013(3) -0.007(4)
C101 0.039(4) 0.090(6) 0.038(4) 0.006(4) 0.003(3) 0.006(4)
C102 0.095(7) 0.047(5) 0.058(5) -0.011(4) -0.001(5) 0.005(5)
C103 0.135(9) 0.046(5) 0.050(5) -0.016(4) -0.004(5) -0.030(6)
C104 0.104(8) 0.071(6) 0.059(5) -0.008(5) -0.031(5) -0.041(6)
C105 0.065(5) 0.056(5) 0.046(4) -0.006(4) -0.015(4) -0.019(4)
C106 0.047(4) 0.046(4) 0.035(4) -0.001(3) 0.002(3) -0.007(3)
C108 0.086(6) 0.034(4) 0.030(3) 0.006(3) -0.018(4) -0.019(4)
C109 0.045(4) 0.035(4) 0.023(3) 0.000(3) -0.004(3) -0.008(3)
C110 0.049(4) 0.037(4) 0.026(3) 0.003(3) 0.002(3) -0.012(3)
C111 0.065(5) 0.042(4) 0.035(4) -0.008(3) -0.013(3) -0.016(3)
C112 0.052(4) 0.039(4) 0.024(3) 0.003(3) -0.003(3) -0.018(3)
C113 0.045(4) 0.035(4) 0.040(4) -0.002(3) -0.008(3) -0.016(3)
C114 0.091(6) 0.056(5) 0.039(4) -0.001(3) -0.001(4) -0.042(4)
C115 0.141(9) 0.060(6) 0.052(5) 0.003(4) -0.013(5) -0.062(6)
C116 0.118(7) 0.055(5) 0.051(5) -0.010(4) -0.017(5) -0.047(5)
C117 0.096(6) 0.062(5) 0.043(4) -0.013(4) -0.017(4) -0.039(5)
C118 0.038(4) 0.036(4) 0.027(3) -0.001(3) -0.006(3) -0.007(3)
C119 0.081(6) 0.067(5) 0.040(4) 0.005(4) -0.005(4) -0.023(5)
C120 0.090(7) 0.058(5) 0.033(4) 0.007(3) -0.021(4) -0.012(5)
C121 0.073(6) 0.057(5) 0.051(5) -0.003(4) -0.033(4) 0.006(4)
C122 0.057(5) 0.035(4) 0.032(3) -0.001(3) -0.020(3) -0.012(3)
C123 0.049(5) 0.060(5) 0.048(4) 0.003(4) -0.027(4) -0.017(4)
C124 0.059(5) 0.042(4) 0.027(3) -0.001(3) -0.018(3) -0.019(3)
C125 0.058(4) 0.043(4) 0.030(3) 0.001(3) -0.022(3) -0.020(3)
C126 0.056(4) 0.045(4) 0.031(3) 0.001(3) -0.019(3) -0.018(3)
C127 0.067(5) 0.055(5) 0.045(4) -0.004(4) -0.017(4) -0.014(4)
C128 0.096(7) 0.055(5) 0.068(6) -0.008(4) -0.027(5) -0.014(5)
C129 0.086(7) 0.095(8) 0.060(6) -0.029(5) -0.016(5) -0.006(6)
C130 0.079(6) 0.106(8) 0.043(5) -0.008(5) 0.002(4) -0.022(6)
C131 0.068(5) 0.059(5) 0.051(5) -0.001(4) -0.015(4) -0.021(4)
C132 0.056(5) 0.060(5) 0.035(4) -0.005(3) -0.012(3) -0.003(4)
C133 0.077(6) 0.048(5) 0.058(5) -0.004(4) -0.034(4) -0.008(4)
C134 0.102(7) 0.052(5) 0.047(5) -0.011(4) -0.028(5) -0.020(5)
C135 0.106(8) 0.041(5) 0.061(5) -0.006(4) -0.007(5) -0.021(5)
C136 0.073(6) 0.058(5) 0.072(6) -0.001(4) -0.013(5) -0.014(4)
C137 0.080(6) 0.048(5) 0.042(4) -0.001(3) -0.020(4) -0.017(4)
C138 0.075(5) 0.051(4) 0.026(3) 0.006(3) -0.010(3) -0.055(4)
C139 0.058(4) 0.049(4) 0.020(3) 0.003(3) -0.017(3) -0.012(3)
C140 0.120(8) 0.061(5) 0.045(5) -0.009(4) -0.037(5) -0.020(5)
C141 0.058(5) 0.046(4) 0.026(3) 0.004(3) -0.018(3) -0.019(3)
C142 0.069(5) 0.048(4) 0.034(4) 0.000(3) -0.019(3) -0.020(4)
C143 0.093(6) 0.045(4) 0.035(4) 0.008(3) -0.022(4) -0.035(4)
C144 0.085(6) 0.045(4) 0.037(4) 0.001(3) -0.024(4) -0.027(4)
C145 0.076(5) 0.041(4) 0.029(4) 0.007(3) -0.022(3) -0.025(4)
C146 0.057(5) 0.050(4) 0.027(4) 0.003(3) -0.013(3) -0.019(4)
C147 0.064(5) 0.040(4) 0.039(4) 0.008(3) -0.023(3) -0.025(4)
C148 0.118(7) 0.075(6) 0.036(4) 0.018(4) -0.028(4) -0.058(5)
C149 0.143(9) 0.069(6) 0.060(5) 0.025(4) -0.043(6) -0.073(6)
C150 0.115(7) 0.055(5) 0.055(5) 0.010(4) -0.041(5) -0.049(5)
C151 0.083(6) 0.045(4) 0.040(4) -0.001(3) -0.027(4) -0.025(4)
C152 0.046(5) 0.067(5) 0.056(5) -0.001(4) -0.011(4) -0.011(4)
C153 0.052(5) 0.070(6) 0.073(6) -0.006(4) -0.014(4) -0.011(4)
C154 0.082(7) 0.071(6) 0.078(6) -0.014(5) -0.010(5) -0.018(5)
C155 0.084(8) 0.114(9) 0.088(8) -0.010(6) -0.034(6) -0.035(7)
C156 0.052(6) 0.198(14) 0.131(10) -0.063(10) -0.026(7) 0.012(7)
C157 0.056(6) 0.144(10) 0.099(8) -0.048(7) -0.015(5) -0.002(6)
C158 0.108(4) 0.104(4) 0.132(5) -0.015(4) -0.026(4) -0.016(4)
C159 0.109(4) 0.103(4) 0.133(4) -0.012(4) -0.025(4) -0.014(4)
C160 0.112(4) 0.104(4) 0.135(4) -0.012(4) -0.023(4) -0.014(4)
C161 0.118(5) 0.110(5) 0.138(5) -0.011(4) -0.018(4) -0.012(4)
C162 0.118(5) 0.112(5) 0.137(5) -0.015(4) -0.018(4) -0.013(4)
C163 0.114(5) 0.111(5) 0.135(5) -0.016(5) -0.021(4) -0.015(4)
C1A 0.104(5) 0.100(4) 0.130(5) -0.016(4) -0.027(4) -0.015(4)
C2A 0.106(4) 0.099(4) 0.131(5) -0.013(4) -0.025(4) -0.015(4)
C3A 0.108(4) 0.101(4) 0.135(5) -0.013(4) -0.025(4) -0.014(4)
C4A 0.112(5) 0.102(5) 0.138(5) -0.012(4) -0.023(5) -0.014(4)
C5A 0.109(5) 0.104(5) 0.139(5) -0.012(4) -0.023(4) -0.012(4)
C6A 0.108(4) 0.103(4) 0.136(5) -0.012(4) -0.024(4) -0.014(4)
C164 0.099(5) 0.114(5) 0.063(4) -0.018(4) 0.011(4) -0.033(4)
C165 0.096(5) 0.113(6) 0.060(4) -0.021(4) 0.010(4) -0.034(5)
C166 0.100(6) 0.115(6) 0.058(5) -0.025(5) 0.009(5) -0.032(5)
C167 0.106(6) 0.118(6) 0.057(5) -0.022(5) 0.010(5) -0.031(6)
C168 0.107(6) 0.120(6) 0.059(5) -0.021(5) 0.008(4) -0.032(5)
C169 0.103(5) 0.117(5) 0.064(4) -0.017(4) 0.012(4) -0.032(4)
C7A 0.098(5) 0.114(5) 0.062(4) -0.020(4) 0.010(4) -0.034(4)
C8A 0.095(5) 0.112(5) 0.060(4) -0.022(4) 0.012(4) -0.035(4)
C9A 0.096(5) 0.111(6) 0.061(4) -0.021(4) 0.014(4) -0.035(5)
C10A 0.101(5) 0.114(6) 0.066(5) -0.019(4) 0.013(4) -0.036(5)
C11A 0.105(5) 0.117(6) 0.065(4) -0.017(4) 0.014(4) -0.034(5)
C12A 0.102(5) 0.117(6) 0.063(4) -0.019(4) 0.011(4) -0.034(5)
C171 0.056(4) 0.032(4) 0.024(3) -0.001(3) -0.013(3) -0.004(3)
C172 0.051(4) 0.031(3) 0.024(3) 0.001(3) -0.004(3) -0.013(3)
C173 0.054(4) 0.037(4) 0.022(3) 0.001(3) -0.011(3) -0.020(3)
O12 0.044(3) 0.057(3) 0.050(3) -0.019(2) -0.009(2) -0.005(2)
C170 0.062(6) 0.110(9) 0.153(10) -0.040(7) -0.013(6) -0.026(6)

loop_
_atom_type_symbol
_atom_type_description
_atom_type_scat_dispersion_real
_atom_type_scat_dispersion_imag
_atom_type_scat_source
C C 0.0033 0.0016 'International Tables Vol C Tables 4.2.6.8 and 6.1.1.4'
H H 0.0000 0.0000 'International Tables Vol C Tables 4.2.6.8 and 6.1.1.4'
N N 0.0061 0.0033 'International Tables Vol C Tables 4.2.6.8 and 6.1.1.4'
O O 0.0106 0.0060 'International Tables Vol C Tables 4.2.6.8 and 6.1.1.4'
P P 0.1023 0.0942 'International Tables Vol C Tables 4.2.6.8 and 6.1.1.4'
Cl Cl 0.1484 0.1585 'International Tables Vol C Tables 4.2.6.8 and 6.1.1.4'
Dy Dy -0.1892 4.4098 'International Tables Vol C Tables 4.2.6.8 and 6.1.1.4'

loop_
_geom_angle_atom_site_label_1
_geom_angle_atom_site_label_2
_geom_angle_atom_site_label_3
_geom_angle
_geom_angle_site_symmetry_1
_geom_angle_site_symmetry_3
_geom_angle_publ_flag
O1 Dy1 Cl2 93.49(12) . . ?
O1 Dy1 O2 138.37(13) . . ?
O1 Dy1 O3 149.55(14) . . ?
O1 Dy1 N1 74.37(15) . . ?
O1 Dy1 N6 87.35(14) . . ?
O1 Dy1 O12 86.24(16) . . ?
O2 Dy1 Cl2 102.34(11) . . ?
O2 Dy1 O3 66.78(12) . . ?
O2 Dy1 N1 64.48(14) . . ?
O2 Dy1 N6 131.75(13) . . ?
O2 Dy1 O12 84.60(15) . . ?
O3 Dy1 Cl2 96.44(10) . . ?
O3 Dy1 N1 129.84(14) . . ?
O3 Dy1 N6 65.02(13) . . ?
O3 Dy1 O12 78.88(14) . . ?
N1 Dy1 Cl2 104.59(12) . . ?
N1 Dy1 N6 159.63(15) . . ?
N6 Dy1 Cl2 85.10(12) . . ?
O12 Dy1 Cl2 169.47(13) . . ?
O12 Dy1 N1 85.50(17) . . ?
O12 Dy1 N6 84.37(17) . . ?
O2 Dy2 Cl1 85.82(10) . . ?
O2 Dy2 N3 65.23(13) . . ?
O2 Dy2 N4 131.34(13) . . ?
O3 Dy2 Cl1 87.29(10) . . ?
O3 Dy2 O2 66.44(12) . . ?
O3 Dy2 N3 131.63(14) . . ?
O3 Dy2 N4 65.06(14) . . ?
O4 Dy2 Cl1 98.26(12) . . ?
O4 Dy2 O2 152.45(14) . . ?
O4 Dy2 O3 140.67(13) . . ?
O4 Dy2 O9 90.07(16) . . ?
O4 Dy2 N3 87.38(15) . . ?
O4 Dy2 N4 75.64(14) . . ?
O9 Dy2 Cl1 171.47(11) . . ?
O9 Dy2 O2 85.94(14) . . ?
O9 Dy2 O3 87.42(14) . . ?
O9 Dy2 N3 87.35(15) . . ?
O9 Dy2 N4 88.24(15) . . ?
N3 Dy2 Cl1 91.17(12) . . ?
N4 Dy2 Cl1 95.57(12) . . ?
N4 Dy2 N3 162.45(15) . . ?
O5 Dy3 Cl3 96.71(13) . . ?
O5 Dy3 O6 140.40(14) . . ?
O5 Dy3 O7 152.93(15) . . ?
O5 Dy3 O11 88.90(18) . . ?
O5 Dy3 N7 75.63(15) . . ?
O5 Dy3 N10 86.96(16) . . ?
O6 Dy3 Cl3 88.44(12) . . ?
O6 Dy3 O7 66.52(14) . . ?
O6 Dy3 N7 64.77(14) . . ?
O6 Dy3 N10 132.33(15) . . ?
O7 Dy3 Cl3 84.86(12) . . ?
O7 Dy3 N7 131.20(15) . . ?
O7 Dy3 N10 65.97(15) . . ?
O11 Dy3 Cl3 172.69(13) . . ?
O11 Dy3 O6 90.21(16) . . ?
O11 Dy3 O7 88.02(17) . . ?
O11 Dy3 N7 89.44(17) . . ?
O11 Dy3 N10 84.46(17) . . ?
N7 Dy3 Cl3 96.47(13) . . ?
N7 Dy3 N10 161.67(16) . . ?
N10 Dy3 Cl3 91.14(13) . . ?
O6 Dy4 Cl4 95.37(12) . . ?
O6 Dy4 O10 78.56(16) . . ?
O6 Dy4 N9 65.43(15) . . ?
O6 Dy4 N12 130.30(15) . . ?
O7 Dy4 Cl4 96.00(13) . . ?
O7 Dy4 O6 66.69(13) . . ?
O7 Dy4 O10 84.77(17) . . ?
O7 Dy4 N9 132.09(15) . . ?
O7 Dy4 N12 64.72(15) . . ?
O8 Dy4 Cl4 96.61(16) . . ?
O8 Dy4 O6 149.62(16) . . ?
O8 Dy4 O7 139.01(15) . . ?
O8 Dy4 O10 87.2(2) . . ?
O8 Dy4 N9 86.71(16) . . ?
O8 Dy4 N12 74.81(16) . . ?
O10 Dy4 Cl4 173.05(13) . . ?
O10 Dy4 N9 84.33(18) . . ?
O10 Dy4 N12 87.29(19) . . ?
N9 Dy4 Cl4 90.09(14) . . ?
N12 Dy4 Cl4 99.30(15) . . ?
N12 Dy4 N9 160.05(17) . . ?
O9 P1 C74 109.5(3) . . ?
O9 P1 C75 109.6(3) . . ?
O9 P1 C81 112.9(3) . . ?
C75 P1 C74 109.3(3) . . ?
C81 P1 C74 108.2(3) . . ?
C81 P1 C75 107.2(3) . . ?
O11 P2 C152 112.8(4) . . ?
O11 P2 C158 118.4(7) . . ?
O11 P2 C1A 103.0(5) . . ?
O11 P2 C165 123.0(5) . . ?
O11 P2 C8A 100.0(5) . . ?
C152 P2 C1A 100.8(5) . . ?
C152 P2 C165 112.3(5) . . ?
C152 P2 C8A 100.2(5) . . ?
C158 P2 C152 114.4(7) . . ?
C24 O1 Dy1 142.7(4) . . ?
Dy1 O2 Dy2 113.00(14) . . ?
C28 O2 Dy1 121.5(3) . . ?
C28 O2 Dy2 123.8(3) . . ?
Dy2 O3 Dy1 113.38(15) . . ?
C62 O3 Dy1 126.0(3) . . ?
C62 O3 Dy2 120.3(3) . . ?
C58 O4 Dy2 140.5(4) . . ?
C171 O5 Dy3 139.4(4) . . ?
Dy3 O6 Dy4 113.03(15) . . ?
C118 O6 Dy3 121.0(3) . . ?
C118 O6 Dy4 125.7(3) . . ?
Dy4 O7 Dy3 113.51(16) . . ?
C146 O7 Dy3 124.5(4) . . ?
C146 O7 Dy4 121.1(4) . . ?
C142 O8 Dy4 142.3(4) . . ?
P1 O9 Dy2 154.8(3) . . ?
Dy4 O10 H10A 135.8 . . ?
Dy4 O10 H10B 116.2 . . ?
H10A O10 H10B 107.7 . . ?
P2 O11 Dy3 171.6(3) . . ?
N2 N1 Dy1 117.8(3) . . ?
C27 N1 Dy1 130.3(4) . . ?
C27 N1 N2 111.8(5) . . ?
N1 N2 H2 124.4 . . ?
C28 N2 N1 111.2(5) . . ?
C28 N2 H2 124.4 . . ?
C29 N3 Dy2 117.9(4) . . ?
C29 N3 C33 117.9(5) . . ?
C33 N3 Dy2 124.2(4) . . ?
N5 N4 Dy2 118.2(3) . . ?
C61 N4 Dy2 128.9(4) . . ?
C61 N4 N5 112.9(5) . . ?
C62 N5 N4 110.8(4) . . ?
C63 N6 Dy1 118.2(4) . . ?
C63 N6 C67 118.5(5) . . ?
C67 N6 Dy1 122.9(4) . . ?
N8 N7 Dy3 117.5(3) . . ?
C112 N7 Dy3 129.2(4) . . ?
C112 N7 N8 113.3(5) . . ?
N7 N8 H8 123.8 . . ?
C118 N8 N7 112.5(5) . . ?
C118 N8 H8 123.8 . . ?
C113 N9 Dy4 117.5(4) . . ?
C117 N9 Dy4 124.5(5) . . ?
C117 N9 C113 118.0(6) . . ?
C147 N10 Dy3 117.1(4) . . ?
C151 N10 Dy3 125.2(4) . . ?
C151 N10 C147 117.7(6) . . ?
N12 N11 H11 123.9 . . ?
C146 N11 H11 123.9 . . ?
C146 N11 N12 112.3(5) . . ?
N11 N12 Dy4 117.4(4) . . ?
C145 N12 Dy4 129.9(4) . . ?
C145 N12 N11 112.7(5) . . ?
C2 C1 H1 119.3 . . ?
C6 C1 H1 119.3 . . ?
C6 C1 C2 121.4(7) . . ?
C1 C2 H2B 120.9 . . ?
C3 C2 C1 118.1(7) . . ?
C3 C2 H2B 120.9 . . ?
C2 C3 H3 119.6 . . ?
C4 C3 C2 120.8(7) . . ?
C4 C3 H3 119.6 . . ?
C3 C4 H4 119.8 . . ?
C3 C4 C5 120.5(7) . . ?
C5 C4 H4 119.8 . . ?
C4 C5 H5 119.9 . . ?
C4 C5 C6 120.2(7) . . ?
C6 C5 H5 119.9 . . ?
C1 C6 C5 118.7(7) . . ?
C1 C6 C7 121.4(6) . . ?
C5 C6 C7 119.8(6) . . ?
C6 C7 C21 116.3(5) . . ?
C8 C7 C6 122.2(5) . . ?
C8 C7 C21 121.5(5) . . ?
C7 C8 C9 122.0(6) . . ?
C7 C8 C15 123.0(6) . . ?
C15 C8 C9 115.0(6) . . ?
C10 C9 C8 119.8(6) . . ?
C10 C9 C14 119.3(6) . . ?
C14 C9 C8 120.7(6) . . ?
C9 C10 H10 119.7 . . ?
C9 C10 C11 120.7(7) . . ?
C11 C10 H10 119.7 . . ?
C10 C11 H11B 120.4 . . ?
C12 C11 C10 119.2(8) . . ?
C12 C11 H11B 120.4 . . ?
C11 C12 H12 119.7 . . ?
C13 C12 C11 120.7(8) . . ?
C13 C12 H12 119.7 . . ?
C12 C13 H13 119.5 . . ?
C12 C13 C14 121.0(8) . . ?
C14 C13 H13 119.5 . . ?
C9 C14 C13 119.2(8) . . ?
C9 C14 H14 120.4 . . ?
C13 C14 H14 120.4 . . ?
C16 C15 C8 121.2(7) . . ?
C20 C15 C8 121.5(7) . . ?
C20 C15 C16 117.2(8) . . ?
C15 C16 H16 119.5 . . ?
C15 C16 C17 121.0(9) . . ?
C17 C16 H16 119.5 . . ?
C16 C17 H17 120.1 . . ?
C18 C17 C16 119.9(9) . . ?
C18 C17 H17 120.1 . . ?
C17 C18 H18 119.5 . . ?
C17 C18 C19 120.9(9) . . ?
C19 C18 H18 119.5 . . ?
C18 C19 H19 120.2 . . ?
C18 C19 C20 119.6(10) . . ?
C20 C19 H19 120.2 . . ?
C15 C20 C19 121.4(8) . . ?
C15 C20 H20 119.3 . . ?
C19 C20 H20 119.3 . . ?
C22 C21 C7 119.8(5) . . ?
C22 C21 C26 118.4(5) . . ?
C26 C21 C7 121.8(5) . . ?
C21 C22 H22 119.3 . . ?
C21 C22 C23 121.5(5) . . ?
C23 C22 H22 119.3 . . ?
C22 C23 C27 116.5(5) . . ?
C24 C23 C22 119.4(5) . . ?
C24 C23 C27 124.0(5) . . ?
O1 C24 C23 123.1(5) . . ?
O1 C24 C25 119.7(5) . . ?
C23 C24 C25 117.3(5) . . ?
C24 C25 H25 119.2 . . ?
C26 C25 C24 121.6(6) . . ?
C26 C25 H25 119.2 . . ?
C21 C26 H26 119.2 . . ?
C25 C26 C21 121.6(5) . . ?
C25 C26 H26 119.2 . . ?
N1 C27 C23 125.5(5) . . ?
N1 C27 H27 117.3 . . ?
C23 C27 H27 117.3 . . ?
O2 C28 C29 117.0(5) . . ?
N2 C28 O2 124.8(5) . . ?
N2 C28 C29 118.3(5) . . ?
C95 C028 C93 121.4(6) . . ?
C95 C028 C99 117.3(7) . . ?
C99 C028 C93 121.3(6) . . ?
N3 C29 C28 114.4(5) . . ?
N3 C29 C30 121.9(5) . . ?
C30 C29 C28 123.7(5) . . ?
C29 C30 H30 120.3 . . ?
C31 C30 C29 119.4(6) . . ?
C31 C30 H30 120.3 . . ?
C30 C31 H31 120.4 . . ?
C30 C31 C32 119.2(6) . . ?
C32 C31 H31 120.4 . . ?
C31 C32 H32 120.5 . . ?
C33 C32 C31 119.0(6) . . ?
C33 C32 H32 120.5 . . ?
N3 C33 C32 122.5(6) . . ?
N3 C33 H33 118.7 . . ?
C32 C33 H33 118.7 . . ?
C35 C34 H34 119.6 . . ?
C35 C34 C39 120.8(7) . . ?
C39 C34 H34 119.6 . . ?
C34 C35 H35 119.9 . . ?
C36 C35 C34 120.3(8) . . ?
C36 C35 H35 119.9 . . ?
C35 C36 H36 120.3 . . ?
C37 C36 C35 119.5(8) . . ?
C37 C36 H36 120.3 . . ?
C36 C37 H37 119.5 . . ?
C36 C37 C38 120.9(7) . . ?
C38 C37 H37 119.5 . . ?
C37 C38 H38 119.0 . . ?
C39 C38 C37 122.0(7) . . ?
C39 C38 H38 119.0 . . ?
C34 C39 C40 119.1(6) . . ?
C38 C39 C34 116.5(6) . . ?
C38 C39 C40 124.4(6) . . ?
C39 C40 C55 116.1(5) . . ?
C41 C40 C39 121.3(5) . . ?
C41 C40 C55 122.7(6) . . ?
C40 C41 C48 121.8(6) . . ?
C40 C41 C49 124.6(6) . . ?
C49 C41 C48 113.5(6) . . ?
C44 C43 H43 119.3 . . ?
C48 C43 H43 119.3 . . ?
C48 C43 C44 121.3(7) . . ?
C43 C44 H44 120.2 . . ?
C45 C44 C43 119.6(7) . . ?
C45 C44 H44 120.2 . . ?
C44 C45 H45 119.9 . . ?
C46 C45 C44 120.2(7) . . ?
C46 C45 H45 119.9 . . ?
C45 C46 H46 120.0 . . ?
C45 C46 C47 120.1(7) . . ?
C47 C46 H46 120.0 . . ?
C46 C47 H47 119.6 . . ?
C46 C47 C48 120.8(7) . . ?
C48 C47 H47 119.6 . . ?
C43 C48 C41 120.8(6) . . ?
C43 C48 C47 117.9(6) . . ?
C47 C48 C41 121.3(6) . . ?
C50 C49 C41 120.2(7) . . ?
C50 C49 C54 117.2(7) . . ?
C54 C49 C41 122.6(8) . . ?
C49 C50 H50 118.9 . . ?
C49 C50 C51 122.1(9) . . ?
C51 C50 H50 118.9 . . ?
C50 C51 H51 121.0 . . ?
C52 C51 C50 118.0(10) . . ?
C52 C51 H51 121.0 . . ?
C51 C52 H52 119.6 . . ?
C53 C52 C51 120.8(9) . . ?
C53 C52 H52 119.6 . . ?
C52 C53 H53 119.0 . . ?
C52 C53 C54 122.0(10) . . ?
C54 C53 H53 119.0 . . ?
C49 C54 H54 120.1 . . ?
C53 C54 C49 119.9(9) . . ?
C53 C54 H54 120.1 . . ?
C56 C55 C40 121.3(6) . . ?
C60 C55 C40 120.4(5) . . ?
C60 C55 C56 118.3(5) . . ?
C55 C56 H56 119.7 . . ?
C55 C56 C57 120.7(5) . . ?
C57 C56 H56 119.7 . . ?
C56 C57 C61 115.4(5) . . ?
C58 C57 C56 119.8(5) . . ?
C58 C57 C61 124.8(5) . . ?
O4 C58 C57 122.3(5) . . ?
O4 C58 C59 120.1(5) . . ?
C57 C58 C59 117.6(5) . . ?
C58 C59 H59 119.0 . . ?
C60 C59 C58 121.9(6) . . ?
C60 C59 H59 119.0 . . ?
C55 C60 H60 119.2 . . ?
C59 C60 C55 121.6(6) . . ?
C59 C60 H60 119.2 . . ?
N4 C61 C57 126.6(5) . . ?
N4 C61 H61 116.7 . . ?
C57 C61 H61 116.7 . . ?
O3 C62 C63 115.2(5) . . ?
N5 C62 O3 125.2(5) . . ?
N5 C62 C63 119.6(5) . . ?
N6 C63 C62 115.4(5) . . ?
N6 C63 C64 121.4(5) . . ?
C64 C63 C62 123.1(5) . . ?
C63 C64 H64 120.3 . . ?
C65 C64 C63 119.5(6) . . ?
C65 C64 H64 120.3 . . ?
C64 C65 H65 120.5 . . ?
C66 C65 C64 119.0(6) . . ?
C66 C65 H65 120.5 . . ?
C65 C66 H66 120.3 . . ?
C65 C66 C67 119.3(6) . . ?
C67 C66 H66 120.3 . . ?
N6 C67 C66 122.2(6) . . ?
N6 C67 H67 118.9 . . ?
C66 C67 H67 118.9 . . ?
C70 C69 H69 119.9 . . ?
C74 C69 H69 119.9 . . ?
C74 C69 C70 120.2(8) . . ?
C69 C70 H70 120.0 . . ?
C71 C70 C69 120.1(9) . . ?
C71 C70 H70 120.0 . . ?
C70 C71 H71 119.6 . . ?
C72 C71 C70 120.8(8) . . ?
C72 C71 H71 119.6 . . ?
C71 C72 H72 120.7 . . ?
C71 C72 C73 118.6(8) . . ?
C73 C72 H72 120.7 . . ?
C72 C73 H73 119.2 . . ?
C74 C73 C72 121.7(8) . . ?
C74 C73 H73 119.2 . . ?
C69 C74 P1 118.5(6) . . ?
C69 C74 C73 118.3(7) . . ?
C73 C74 P1 123.2(6) . . ?
C76 C75 P1 121.9(6) . . ?
C80 C75 P1 118.2(6) . . ?
C80 C75 C76 119.9(7) . . ?
C75 C76 H76 119.8 . . ?
C75 C76 C77 120.4(9) . . ?
C77 C76 H76 119.8 . . ?
C76 C77 H77 121.3 . . ?
C78 C77 C76 117.4(9) . . ?
C78 C77 H77 121.3 . . ?
C77 C78 H78 117.6 . . ?
C77 C78 C79 124.8(9) . . ?
C79 C78 H78 117.6 . . ?
C78 C79 H79 121.1 . . ?
C78 C79 C80 117.8(9) . . ?
C80 C79 H79 121.1 . . ?
C75 C80 C79 119.7(9) . . ?
C75 C80 H80 120.2 . . ?
C79 C80 H80 120.2 . . ?
C82 C81 P1 121.0(5) . . ?
C86 C81 P1 119.7(5) . . ?
C86 C81 C82 119.0(6) . . ?
C81 C82 H82 119.8 . . ?
C81 C82 C83 120.4(6) . . ?
C83 C82 H82 119.8 . . ?
C82 C83 H83 120.2 . . ?
C84 C83 C82 119.7(7) . . ?
C84 C83 H83 120.2 . . ?
C83 C84 H84 119.9 . . ?
C83 C84 C85 120.2(7) . . ?
C85 C84 H84 119.9 . . ?
C84 C85 H85 119.5 . . ?
C84 C85 C86 120.9(6) . . ?
C86 C85 H85 119.5 . . ?
C81 C86 H86 120.1 . . ?
C85 C86 C81 119.7(6) . . ?
C85 C86 H86 120.1 . . ?
C101 C87 C93 120.3(6) . . ?
C106 C87 C93 121.8(6) . . ?
C106 C87 C101 117.9(6) . . ?
C90 C89 H89 119.9 . . ?
C90 C89 C106 120.2(7) . . ?
C106 C89 H89 119.9 . . ?
C89 C90 H90 120.2 . . ?
C91 C90 C89 119.6(7) . . ?
C91 C90 H90 120.2 . . ?
C90 C91 H91 119.7 . . ?
C90 C91 C101 120.6(7) . . ?
C101 C91 H91 119.7 . . ?
C87 C93 C028 114.2(5) . . ?
C94 C93 C028 120.8(5) . . ?
C94 C93 C87 124.9(6) . . ?
C93 C94 C172 121.4(5) . . ?
C93 C94 C173 123.8(5) . . ?
C172 C94 C173 114.7(5) . . ?
C028 C95 H95 119.2 . . ?
C028 C95 C96 121.6(8) . . ?
C96 C95 H95 119.2 . . ?
C95 C96 H96 120.5 . . ?
C97 C96 C95 119.0(9) . . ?
C97 C96 H96 120.5 . . ?
C96 C97 H97 119.9 . . ?
C98 C97 C96 120.2(8) . . ?
C98 C97 H97 119.9 . . ?
C97 C98 H98 120.0 . . ?
C97 C98 C99 120.1(9) . . ?
C99 C98 H98 120.0 . . ?
C028 C99 H99 119.2 . . ?
C98 C99 C028 121.6(8) . . ?
C98 C99 H99 119.2 . . ?
C102 C100 H100 119.6 . . ?
C102 C100 C173 120.8(7) . . ?
C173 C100 H100 119.6 . . ?
C87 C101 C91 120.5(7) . . ?
C87 C101 H101 119.7 . . ?
C91 C101 H101 119.7 . . ?
C100 C102 H102 120.1 . . ?
C103 C102 C100 119.7(8) . . ?
C103 C102 H102 120.1 . . ?
C102 C103 H103 120.0 . . ?
C104 C103 C102 120.0(8) . . ?
C104 C103 H103 120.0 . . ?
C103 C104 H104 119.5 . . ?
C103 C104 C105 121.0(8) . . ?
C105 C104 H104 119.5 . . ?
C104 C105 H105 119.7 . . ?
C173 C105 C104 120.6(8) . . ?
C173 C105 H105 119.7 . . ?
C87 C106 H106 119.4 . . ?
C89 C106 C87 121.3(7) . . ?
C89 C106 H106 119.4 . . ?
C111 C108 H108 118.8 . . ?
C111 C108 C171 122.5(6) . . ?
C171 C108 H108 118.8 . . ?
C110 C109 C112 115.9(5) . . ?
C110 C109 C171 118.5(5) . . ?
C171 C109 C112 125.4(5) . . ?
C109 C110 H110 118.3 . . ?
C172 C110 C109 123.5(6) . . ?
C172 C110 H110 118.3 . . ?
C108 C111 H111 119.1 . . ?
C108 C111 C172 121.8(6) . . ?
C172 C111 H111 119.1 . . ?
N7 C112 C109 125.7(5) . . ?
N7 C112 H112 117.2 . . ?
C109 C112 H112 117.2 . . ?
N9 C113 C114 121.6(6) . . ?
N9 C113 C118 114.9(5) . . ?
C114 C113 C118 123.5(6) . . ?
C113 C114 H114 120.6 . . ?
C115 C114 C113 118.8(7) . . ?
C115 C114 H114 120.6 . . ?
C114 C115 H115 120.0 . . ?
C116 C115 C114 120.1(7) . . ?
C116 C115 H115 120.0 . . ?
C115 C116 H116 120.9 . . ?
C117 C116 C115 118.3(7) . . ?
C117 C116 H116 120.9 . . ?
N9 C117 C116 123.3(7) . . ?
N9 C117 H117 118.3 . . ?
C116 C117 H117 118.3 . . ?
O6 C118 C113 116.5(5) . . ?
N8 C118 O6 123.9(5) . . ?
N8 C118 C113 119.6(5) . . ?
C120 C119 H119 120.0 . . ?
C120 C119 C123 120.0(7) . . ?
C123 C119 H119 120.0 . . ?
C119 C120 H120 119.7 . . ?
C119 C120 C121 120.6(7) . . ?
C121 C120 H120 119.7 . . ?
C120 C121 H121 120.0 . . ?
C120 C121 C132 119.9(7) . . ?
C132 C121 H121 120.0 . . ?
C123 C122 C124 121.5(6) . . ?
C132 C122 C123 118.9(6) . . ?
C132 C122 C124 119.4(6) . . ?
C119 C123 H123 119.8 . . ?
C122 C123 C119 120.3(7) . . ?
C122 C123 H123 119.8 . . ?
C125 C124 C122 122.6(6) . . ?
C125 C124 C126 123.5(6) . . ?
C126 C124 C122 113.9(6) . . ?
C124 C125 C138 125.3(6) . . ?
C124 C125 C139 120.7(6) . . ?
C139 C125 C138 114.0(6) . . ?
C127 C126 C124 120.7(6) . . ?
C131 C126 C124 122.1(6) . . ?
C131 C126 C127 117.0(7) . . ?
C126 C127 H127 119.1 . . ?
C128 C127 C126 121.8(8) . . ?
C128 C127 H127 119.1 . . ?
C127 C128 H128 119.8 . . ?
C129 C128 C127 120.3(8) . . ?
C129 C128 H128 119.8 . . ?
C128 C129 H129 120.2 . . ?
C130 C129 C128 119.5(9) . . ?
C130 C129 H129 120.2 . . ?
C129 C130 H130 120.1 . . ?
C129 C130 C131 119.9(8) . . ?
C131 C130 H130 120.1 . . ?
C126 C131 C130 121.4(8) . . ?
C126 C131 H131 119.3 . . ?
C130 C131 H131 119.3 . . ?
C121 C132 H132 119.9 . . ?
C122 C132 C121 120.3(7) . . ?
C122 C132 H132 119.9 . . ?
C134 C133 H133 120.6 . . ?
C138 C133 H133 120.6 . . ?
C138 C133 C134 118.8(8) . . ?
C133 C134 H134 119.8 . . ?
C135 C134 C133 120.3(7) . . ?
C135 C134 H134 119.8 . . ?
C134 C135 H135 120.0 . . ?
C134 C135 C136 120.0(8) . . ?
C136 C135 H135 120.0 . . ?
C135 C136 H136 119.8 . . ?
C135 C136 C137 120.4(8) . . ?
C137 C136 H136 119.8 . . ?
C136 C137 H137 119.6 . . ?
C138 C137 C136 120.8(7) . . ?
C138 C137 H137 119.6 . . ?
C133 C138 C125 118.5(7) . . ?
C137 C138 C125 121.9(6) . . ?
C137 C138 C133 119.6(7) . . ?
C140 C139 C125 123.1(6) . . ?
C144 C139 C125 122.1(6) . . ?
C144 C139 C140 114.8(6) . . ?
C139 C140 H140 117.9 . . ?
C141 C140 C139 124.2(7) . . ?
C141 C140 H140 117.9 . . ?
C140 C141 C142 119.7(6) . . ?
C140 C141 C145 115.8(6) . . ?
C142 C141 C145 124.5(5) . . ?
O8 C142 C141 122.4(6) . . ?
O8 C142 C143 121.3(6) . . ?
C143 C142 C141 116.3(6) . . ?
C142 C143 H143 118.4 . . ?
C144 C143 C142 123.1(6) . . ?
C144 C143 H143 118.4 . . ?
C139 C144 H144 119.1 . . ?
C143 C144 C139 121.7(6) . . ?
C143 C144 H144 119.1 . . ?
N12 C145 C141 126.2(6) . . ?
N12 C145 H145 116.9 . . ?
C141 C145 H145 116.9 . . ?
O7 C146 C147 116.0(5) . . ?
N11 C146 O7 124.1(6) . . ?
N11 C146 C147 119.9(6) . . ?
N10 C147 C146 115.2(5) . . ?
N10 C147 C148 122.2(6) . . ?
C148 C147 C146 122.6(6) . . ?
C147 C148 H148 120.8 . . ?
C147 C148 C149 118.4(7) . . ?
C149 C148 H148 120.8 . . ?
C148 C149 H149 120.2 . . ?
C150 C149 C148 119.6(7) . . ?
C150 C149 H149 120.2 . . ?
C149 C150 H150 120.6 . . ?
C151 C150 C149 118.8(7) . . ?
C151 C150 H150 120.6 . . ?
N10 C151 C150 123.3(6) . . ?
N10 C151 H151 118.4 . . ?
C150 C151 H151 118.4 . . ?
C153 C152 P2 119.3(6) . . ?
C157 C152 P2 122.1(7) . . ?
C157 C152 C153 118.6(8) . . ?
C152 C153 H153 119.6 . . ?
C152 C153 C154 120.9(8) . . ?
C154 C153 H153 119.6 . . ?
C153 C154 H154 120.4 . . ?
C155 C154 C153 119.3(9) . . ?
C155 C154 H154 120.4 . . ?
C154 C155 H155 119.7 . . ?
C156 C155 C154 120.6(9) . . ?
C156 C155 H155 119.7 . . ?
C155 C156 H156 119.8 . . ?
C155 C156 C157 120.3(10) . . ?
C157 C156 H156 119.8 . . ?
C152 C157 C156 120.3(9) . . ?
C152 C157 H157 119.9 . . ?
C156 C157 H157 119.9 . . ?
C159 C158 P2 115.5(13) . . ?
C159 C158 C163 120.0 . . ?
C163 C158 P2 124.5(13) . . ?
C158 C159 H159 120.0 . . ?
C158 C159 C160 120.0 . . ?
C160 C159 H159 120.0 . . ?
C159 C160 H160 120.0 . . ?
C161 C160 C159 120.0 . . ?
C161 C160 H160 120.0 . . ?
C160 C161 H161 120.0 . . ?
C162 C161 C160 120.0 . . ?
C162 C161 H161 120.0 . . ?
C161 C162 H162 120.0 . . ?
C161 C162 C163 120.0 . . ?
C163 C162 H162 120.0 . . ?
C158 C163 H163 120.0 . . ?
C162 C163 C158 120.0 . . ?
C162 C163 H163 120.0 . . ?
C2A C1A P2 115.9(8) . . ?
C2A C1A C6A 120.0 . . ?
C6A C1A P2 123.9(8) . . ?
C1A C2A H2A 120.0 . . ?
C3A C2A C1A 120.0 . . ?
C3A C2A H2A 120.0 . . ?
C2A C3A H3A 120.0 . . ?
C2A C3A C4A 120.0 . . ?
C4A C3A H3A 120.0 . . ?
C3A C4A H4A 120.0 . . ?
C3A C4A C5A 120.0 . . ?
C5A C4A H4A 120.0 . . ?
C4A C5A H5A 120.0 . . ?
C6A C5A C4A 120.0 . . ?
C6A C5A H5A 120.0 . . ?
C1A C6A H6A 120.0 . . ?
C5A C6A C1A 120.0 . . ?
C5A C6A H6A 120.0 . . ?
C165 C164 H164 120.0 . . ?
C165 C164 C169 120.0 . . ?
C169 C164 H164 120.0 . . ?
C164 C165 P2 109.0(7) . . ?
C164 C165 C166 120.0 . . ?
C166 C165 P2 130.4(8) . . ?
C165 C166 H166 120.0 . . ?
C167 C166 C165 120.0 . . ?
C167 C166 H166 120.0 . . ?
C166 C167 H167 120.0 . . ?
C166 C167 C168 120.0 . . ?
C168 C167 H167 120.0 . . ?
C167 C168 H168 120.0 . . ?
C169 C168 C167 120.0 . . ?
C169 C168 H168 120.0 . . ?
C164 C169 H169 120.0 . . ?
C168 C169 C164 120.0 . . ?
C168 C169 H169 120.0 . . ?
C8A C7A H7A 120.0 . . ?
C8A C7A C12A 120.0 . . ?
C12A C7A H7A 120.0 . . ?
C7A C8A P2 117.3(7) . . ?
C9A C8A P2 122.6(7) . . ?
C9A C8A C7A 120.0 . . ?
C8A C9A H9A 120.0 . . ?
C10A C9A C8A 120.0 . . ?
C10A C9A H9A 120.0 . . ?
C9A C10A H10C 120.0 . . ?
C9A C10A C11A 120.0 . . ?
C11A C10A H10C 120.0 . . ?
C10A C11A H11A 120.0 . . ?
C12A C11A C10A 120.0 . . ?
C12A C11A H11A 120.0 . . ?
C7A C12A H12A 120.0 . . ?
C11A C12A C7A 120.0 . . ?
C11A C12A H12A 120.0 . . ?
O5 C171 C108 120.5(6) . . ?
O5 C171 C109 122.4(5) . . ?
C108 C171 C109 117.1(5) . . ?
C110 C172 C94 121.9(5) . . ?
C110 C172 C111 116.5(5) . . ?
C111 C172 C94 121.3(5) . . ?
C100 C173 C94 119.4(5) . . ?
C105 C173 C94 122.8(6) . . ?
C105 C173 C100 117.8(6) . . ?
Dy1 O12 H12B 117.6(15) . . ?
C170 O12 Dy1 132.6(5) . . ?
C170 O12 H12B 109.2(15) . . ?
O12 C170 H17A 109.5 . . ?
O12 C170 H17B 109.5 . . ?
O12 C170 H17C 109.5 . . ?
H17A C170 H17B 109.5 . . ?
H17A C170 H17C 109.5 . . ?
H17B C170 H17C 109.5 . . ?

loop_
_geom_bond_atom_site_label_1
_geom_bond_atom_site_label_2
_geom_bond_distance
_geom_bond_site_symmetry_2
_geom_bond_publ_flag
Dy1 Cl2 2.5782(17) . ?
Dy1 O1 2.155(4) . ?
Dy1 O2 2.297(4) . ?
Dy1 O3 2.335(4) . ?
Dy1 N1 2.468(5) . ?
Dy1 N6 2.521(5) . ?
Dy1 O12 2.373(4) . ?
Dy2 Cl1 2.6548(18) . ?
Dy2 O2 2.350(3) . ?
Dy2 O3 2.303(3) . ?
Dy2 O4 2.164(4) . ?
Dy2 O9 2.277(4) . ?
Dy2 N3 2.527(5) . ?
Dy2 N4 2.450(4) . ?
Dy3 Cl3 2.660(2) . ?
Dy3 O5 2.175(4) . ?
Dy3 O6 2.315(4) . ?
Dy3 O7 2.327(4) . ?
Dy3 O11 2.272(5) . ?
Dy3 N7 2.454(5) . ?
Dy3 N10 2.519(5) . ?
Dy4 Cl4 2.571(2) . ?
Dy4 O6 2.328(4) . ?
Dy4 O7 2.303(4) . ?
Dy4 O8 2.167(4) . ?
Dy4 O10 2.405(5) . ?
Dy4 N9 2.535(5) . ?
Dy4 N12 2.467(5) . ?
P1 O9 1.488(4) . ?
P1 C74 1.791(7) . ?
P1 C75 1.791(7) . ?
P1 C81 1.786(6) . ?
P2 O11 1.464(5) . ?
P2 C152 1.761(8) . ?
P2 C158 1.737(8) . ?
P2 C1A 1.880(7) . ?
P2 C165 1.787(6) . ?
P2 C8A 1.863(7) . ?
O1 C24 1.317(6) . ?
O2 C28 1.302(6) . ?
O3 C62 1.318(6) . ?
O4 C58 1.330(6) . ?
O5 C171 1.307(6) . ?
O6 C118 1.311(7) . ?
O7 C146 1.316(7) . ?
O8 C142 1.312(7) . ?
O10 H10A 0.8499 . ?
O10 H10B 0.8501 . ?
N1 N2 1.400(6) . ?
N1 C27 1.296(7) . ?
N2 H2 0.8600 . ?
N2 C28 1.285(7) . ?
N3 C29 1.343(7) . ?
N3 C33 1.348(7) . ?
N4 N5 1.412(6) . ?
N4 C61 1.287(7) . ?
N5 C62 1.286(6) . ?
N6 C63 1.337(7) . ?
N6 C67 1.340(7) . ?
N7 N8 1.411(6) . ?
N7 C112 1.293(7) . ?
N8 H8 0.8600 . ?
N8 C118 1.276(7) . ?
N9 C113 1.350(7) . ?
N9 C117 1.335(8) . ?
N10 C147 1.351(8) . ?
N10 C151 1.330(8) . ?
N11 H11 0.8600 . ?
N11 N12 1.403(7) . ?
N11 C146 1.278(7) . ?
N12 C145 1.284(7) . ?
C1 H1 0.9300 . ?
C1 C2 1.415(9) . ?
C1 C6 1.341(9) . ?
C2 H2B 0.9300 . ?
C2 C3 1.370(10) . ?
C3 H3 0.9300 . ?
C3 C4 1.347(10) . ?
C4 H4 0.9300 . ?
C4 C5 1.379(9) . ?
C5 H5 0.9300 . ?
C5 C6 1.391(8) . ?
C6 C7 1.493(8) . ?
C7 C8 1.353(8) . ?
C7 C21 1.498(7) . ?
C8 C9 1.505(8) . ?
C8 C15 1.491(9) . ?
C9 C10 1.379(9) . ?
C9 C14 1.387(9) . ?
C10 H10 0.9300 . ?
C10 C11 1.390(10) . ?
C11 H11B 0.9300 . ?
C11 C12 1.371(12) . ?
C12 H12 0.9300 . ?
C12 C13 1.352(11) . ?
C13 H13 0.9300 . ?
C13 C14 1.387(10) . ?
C14 H14 0.9300 . ?
C15 C16 1.388(10) . ?
C15 C20 1.378(10) . ?
C16 H16 0.9300 . ?
C16 C17 1.392(11) . ?
C17 H17 0.9300 . ?
C17 C18 1.350(12) . ?
C18 H18 0.9300 . ?
C18 C19 1.354(12) . ?
C19 H19 0.9300 . ?
C19 C20 1.392(10) . ?
C20 H20 0.9300 . ?
C21 C22 1.354(7) . ?
C21 C26 1.386(8) . ?
C22 H22 0.9300 . ?
C22 C23 1.435(7) . ?
C23 C24 1.400(8) . ?
C23 C27 1.451(8) . ?
C24 C25 1.402(8) . ?
C25 H25 0.9300 . ?
C25 C26 1.367(8) . ?
C26 H26 0.9300 . ?
C27 H27 0.9300 . ?
C28 C29 1.481(8) . ?
C028 C93 1.494(8) . ?
C028 C95 1.369(10) . ?
C028 C99 1.381(9) . ?
C29 C30 1.385(8) . ?
C30 H30 0.9300 . ?
C30 C31 1.363(9) . ?
C31 H31 0.9300 . ?
C31 C32 1.374(9) . ?
C32 H32 0.9300 . ?
C32 C33 1.373(9) . ?
C33 H33 0.9300 . ?
C34 H34 0.9300 . ?
C34 C35 1.383(10) . ?
C34 C39 1.409(9) . ?
C35 H35 0.9300 . ?
C35 C36 1.359(10) . ?
C36 H36 0.9300 . ?
C36 C37 1.349(11) . ?
C37 H37 0.9300 . ?
C37 C38 1.377(9) . ?
C38 H38 0.9300 . ?
C38 C39 1.359(8) . ?
C39 C40 1.477(8) . ?
C40 C41 1.339(8) . ?
C40 C55 1.510(8) . ?
C41 C48 1.493(8) . ?
C41 C49 1.475(9) . ?
C43 H43 0.9300 . ?
C43 C44 1.381(9) . ?
C43 C48 1.372(9) . ?
C44 H44 0.9300 . ?
C44 C45 1.370(10) . ?
C45 H45 0.9300 . ?
C45 C46 1.357(10) . ?
C46 H46 0.9300 . ?
C46 C47 1.380(9) . ?
C47 H47 0.9300 . ?
C47 C48 1.388(9) . ?
C49 C50 1.384(11) . ?
C49 C54 1.398(11) . ?
C50 H50 0.9300 . ?
C50 C51 1.392(10) . ?
C51 H51 0.9300 . ?
C51 C52 1.374(12) . ?
C52 H52 0.9300 . ?
C52 C53 1.336(12) . ?
C53 H53 0.9300 . ?
C53 C54 1.368(10) . ?
C54 H54 0.9300 . ?
C55 C56 1.396(8) . ?
C55 C60 1.383(8) . ?
C56 H56 0.9300 . ?
C56 C57 1.423(7) . ?
C57 C58 1.404(8) . ?
C57 C61 1.444(8) . ?
C58 C59 1.404(8) . ?
C59 H59 0.9300 . ?
C59 C60 1.366(8) . ?
C60 H60 0.9300 . ?
C61 H61 0.9300 . ?
C62 C63 1.478(7) . ?
C63 C64 1.385(8) . ?
C64 H64 0.9300 . ?
C64 C65 1.371(8) . ?
C65 H65 0.9300 . ?
C65 C66 1.359(9) . ?
C66 H66 0.9300 . ?
C66 C67 1.376(8) . ?
C67 H67 0.9300 . ?
C69 H69 0.9300 . ?
C69 C70 1.382(10) . ?
C69 C74 1.359(10) . ?
C70 H70 0.9300 . ?
C70 C71 1.352(11) . ?
C71 H71 0.9300 . ?
C71 C72 1.348(11) . ?
C72 H72 0.9300 . ?
C72 C73 1.381(10) . ?
C73 H73 0.9300 . ?
C73 C74 1.367(10) . ?
C75 C76 1.386(10) . ?
C75 C80 1.375(10) . ?
C76 H76 0.9300 . ?
C76 C77 1.404(10) . ?
C77 H77 0.9300 . ?
C77 C78 1.339(12) . ?
C78 H78 0.9300 . ?
C78 C79 1.355(12) . ?
C79 H79 0.9300 . ?
C79 C80 1.407(10) . ?
C80 H80 0.9300 . ?
C81 C82 1.382(8) . ?
C81 C86 1.381(8) . ?
C82 H82 0.9300 . ?
C82 C83 1.383(9) . ?
C83 H83 0.9300 . ?
C83 C84 1.359(10) . ?
C84 H84 0.9300 . ?
C84 C85 1.364(9) . ?
C85 H85 0.9300 . ?
C85 C86 1.368(9) . ?
C86 H86 0.9300 . ?
C87 C93 1.493(8) . ?
C87 C101 1.381(9) . ?
C87 C106 1.380(8) . ?
C89 H89 0.9300 . ?
C89 C90 1.363(10) . ?
C89 C106 1.378(8) . ?
C90 H90 0.9300 . ?
C90 C91 1.363(10) . ?
C91 H91 0.9300 . ?
C91 C101 1.384(9) . ?
C93 C94 1.346(8) . ?
C94 C172 1.487(8) . ?
C94 C173 1.494(8) . ?
C95 H95 0.9300 . ?
C95 C96 1.387(11) . ?
C96 H96 0.9300 . ?
C96 C97 1.382(13) . ?
C97 H97 0.9300 . ?
C97 C98 1.346(13) . ?
C98 H98 0.9300 . ?
C98 C99 1.377(10) . ?
C99 H99 0.9300 . ?
C100 H100 0.9300 . ?
C100 C102 1.388(9) . ?
C100 C173 1.400(9) . ?
C101 H101 0.9300 . ?
C102 H102 0.9300 . ?
C102 C103 1.362(11) . ?
C103 H103 0.9300 . ?
C103 C104 1.358(11) . ?
C104 H104 0.9300 . ?
C104 C105 1.383(10) . ?
C105 H105 0.9300 . ?
C105 C173 1.371(9) . ?
C106 H106 0.9300 . ?
C108 H108 0.9300 . ?
C108 C111 1.368(8) . ?
C108 C171 1.395(8) . ?
C109 C110 1.408(8) . ?
C109 C112 1.431(8) . ?
C109 C171 1.418(8) . ?
C110 H110 0.9300 . ?
C110 C172 1.380(8) . ?
C111 H111 0.9300 . ?
C111 C172 1.387(8) . ?
C112 H112 0.9300 . ?
C113 C114 1.380(8) . ?
C113 C118 1.481(8) . ?
C114 H114 0.9300 . ?
C114 C115 1.369(9) . ?
C115 H115 0.9300 . ?
C115 C116 1.367(10) . ?
C116 H116 0.9300 . ?
C116 C117 1.364(10) . ?
C117 H117 0.9300 . ?
C119 H119 0.9300 . ?
C119 C120 1.357(10) . ?
C119 C123 1.394(9) . ?
C120 H120 0.9300 . ?
C120 C121 1.362(10) . ?
C121 H121 0.9300 . ?
C121 C132 1.395(9) . ?
C122 C123 1.379(9) . ?
C122 C124 1.508(8) . ?
C122 C132 1.377(9) . ?
C123 H123 0.9300 . ?
C124 C125 1.352(9) . ?
C124 C126 1.486(9) . ?
C125 C138 1.511(9) . ?
C125 C139 1.500(8) . ?
C126 C127 1.382(9) . ?
C126 C131 1.374(9) . ?
C127 H127 0.9300 . ?
C127 C128 1.379(10) . ?
C128 H128 0.9300 . ?
C128 C129 1.364(12) . ?
C129 H129 0.9300 . ?
C129 C130 1.363(12) . ?
C130 H130 0.9300 . ?
C130 C131 1.400(11) . ?
C131 H131 0.9300 . ?
C132 H132 0.9300 . ?
C133 H133 0.9300 . ?
C133 C134 1.404(10) . ?
C133 C138 1.398(9) . ?
C134 H134 0.9300 . ?
C134 C135 1.353(11) . ?
C135 H135 0.9300 . ?
C135 C136 1.368(11) . ?
C136 H136 0.9300 . ?
C136 C137 1.377(10) . ?
C137 H137 0.9300 . ?
C137 C138 1.351(10) . ?
C139 C140 1.411(9) . ?
C139 C144 1.399(9) . ?
C140 H140 0.9300 . ?
C140 C141 1.358(9) . ?
C141 C142 1.416(9) . ?
C141 C145 1.444(8) . ?
C142 C143 1.393(9) . ?
C143 H143 0.9300 . ?
C143 C144 1.357(8) . ?
C144 H144 0.9300 . ?
C145 H145 0.9300 . ?
C146 C147 1.489(8) . ?
C147 C148 1.370(9) . ?
C148 H148 0.9300 . ?
C148 C149 1.380(10) . ?
C149 H149 0.9300 . ?
C149 C150 1.364(10) . ?
C150 H150 0.9300 . ?
C150 C151 1.358(9) . ?
C151 H151 0.9300 . ?
C152 C153 1.379(10) . ?
C152 C157 1.370(11) . ?
C153 H153 0.9300 . ?
C153 C154 1.383(11) . ?
C154 H154 0.9300 . ?
C154 C155 1.367(12) . ?
C155 H155 0.9300 . ?
C155 C156 1.346(13) . ?
C156 H156 0.9300 . ?
C156 C157 1.387(13) . ?
C157 H157 0.9300 . ?
C158 C159 1.3900 . ?
C158 C163 1.3900 . ?
C159 H159 0.9300 . ?
C159 C160 1.3900 . ?
C160 H160 0.9300 . ?
C160 C161 1.3900 . ?
C161 H161 0.9300 . ?
C161 C162 1.3900 . ?
C162 H162 0.9300 . ?
C162 C163 1.3900 . ?
C163 H163 0.9300 . ?
C1A C2A 1.3900 . ?
C1A C6A 1.3900 . ?
C2A H2A 0.9300 . ?
C2A C3A 1.3900 . ?
C3A H3A 0.9300 . ?
C3A C4A 1.3900 . ?
C4A H4A 0.9300 . ?
C4A C5A 1.3900 . ?
C5A H5A 0.9300 . ?
C5A C6A 1.3900 . ?
C6A H6A 0.9300 . ?
C164 H164 0.9300 . ?
C164 C165 1.3900 . ?
C164 C169 1.3900 . ?
C165 C166 1.3900 . ?
C166 H166 0.9300 . ?
C166 C167 1.3900 . ?
C167 H167 0.9300 . ?
C167 C168 1.3900 . ?
C168 H168 0.9300 . ?
C168 C169 1.3900 . ?
C169 H169 0.9300 . ?
C7A H7A 0.9300 . ?
C7A C8A 1.3900 . ?
C7A C12A 1.3900 . ?
C8A C9A 1.3900 . ?
C9A H9A 0.9300 . ?
C9A C10A 1.3900 . ?
C10A H10C 0.9300 . ?
C10A C11A 1.3900 . ?
C11A H11A 0.9300 . ?
C11A C12A 1.3900 . ?
C12A H12A 0.9300 . ?
O12 H12B 0.855(9) . ?
O12 C170 1.394(9) . ?
C170 H17A 0.9600 . ?
C170 H17B 0.9600 . ?
C170 H17C 0.9600 . ?

loop_
_geom_torsion_atom_site_label_1
_geom_torsion_atom_site_label_2
_geom_torsion_atom_site_label_3
_geom_torsion_atom_site_label_4
_geom_torsion
_geom_torsion_site_symmetry_1
_geom_torsion_site_symmetry_2
_geom_torsion_site_symmetry_3
_geom_torsion_site_symmetry_4
_geom_torsion_publ_flag
Dy1 O1 C24 C23 0.6(10) . . . . ?
Dy1 O1 C24 C25 179.9(5) . . . . ?
Dy1 O2 C28 N2 0.3(8) . . . . ?
Dy1 O2 C28 C29 179.9(4) . . . . ?
Dy1 O3 C62 N5 -177.4(4) . . . . ?
Dy1 O3 C62 C63 1.7(7) . . . . ?
Dy1 N1 N2 C28 -6.1(6) . . . . ?
Dy1 N1 C27 C23 -1.3(10) . . . . ?
Dy1 N6 C63 C62 5.1(7) . . . . ?
Dy1 N6 C63 C64 -172.9(5) . . . . ?
Dy1 N6 C67 C66 172.6(5) . . . . ?
Dy2 O2 C28 N2 -163.5(5) . . . . ?
Dy2 O2 C28 C29 16.1(7) . . . . ?
Dy2 O3 C62 N5 -4.6(7) . . . . ?
Dy2 O3 C62 C63 174.6(4) . . . . ?
Dy2 O4 C58 C57 -10.7(10) . . . . ?
Dy2 O4 C58 C59 169.3(5) . . . . ?
Dy2 N3 C29 C28 -1.4(7) . . . . ?
Dy2 N3 C29 C30 175.4(5) . . . . ?
Dy2 N3 C33 C32 -177.1(5) . . . . ?
Dy2 N4 N5 C62 6.2(6) . . . . ?
Dy2 N4 C61 C57 1.6(9) . . . . ?
Dy3 O5 C171 C108 -160.4(5) . . . . ?
Dy3 O5 C171 C109 19.6(10) . . . . ?
Dy3 O6 C118 N8 5.6(8) . . . . ?
Dy3 O6 C118 C113 -175.4(4) . . . . ?
Dy3 O7 C146 N11 164.4(6) . . . . ?
Dy3 O7 C146 C147 -13.1(8) . . . . ?
Dy3 N7 N8 C118 -3.7(6) . . . . ?
Dy3 N7 C112 C109 3.8(9) . . . . ?
Dy3 N10 C147 C146 2.4(8) . . . . ?
Dy3 N10 C147 C148 -177.9(6) . . . . ?
Dy3 N10 C151 C150 178.2(6) . . . . ?
Dy4 O6 C118 N8 178.8(5) . . . . ?
Dy4 O6 C118 C113 -2.3(7) . . . . ?
Dy4 O7 C146 N11 -4.5(10) . . . . ?
Dy4 O7 C146 C147 177.9(4) . . . . ?
Dy4 O8 C142 C141 0.9(13) . . . . ?
Dy4 O8 C142 C143 -176.9(6) . . . . ?
Dy4 N9 C113 C114 176.0(5) . . . . ?
Dy4 N9 C113 C118 -3.0(7) . . . . ?
Dy4 N9 C117 C116 -176.8(7) . . . . ?
Dy4 N12 C145 C141 1.5(11) . . . . ?
P1 C75 C76 C77 178.0(6) . . . . ?
P1 C75 C80 C79 -178.0(6) . . . . ?
P1 C81 C82 C83 175.1(6) . . . . ?
P1 C81 C86 C85 -174.5(5) . . . . ?
P2 C152 C153 C154 -178.4(6) . . . . ?
P2 C152 C157 C156 177.0(9) . . . . ?
P2 C158 C159 C160 178.8(13) . . . . ?
P2 C158 C163 C162 -178.7(14) . . . . ?
P2 C1A C2A C3A 175.4(9) . . . . ?
P2 C1A C6A C5A -175.0(9) . . . . ?
P2 C165 C166 C167 170.4(11) . . . . ?
P2 C8A C9A C10A 175.7(9) . . . . ?
O1 C24 C25 C26 178.0(6) . . . . ?
O2 C28 C29 N3 -8.7(8) . . . . ?
O2 C28 C29 C30 174.6(6) . . . . ?
O3 C62 C63 N6 -4.5(7) . . . . ?
O3 C62 C63 C64 173.5(6) . . . . ?
O4 C58 C59 C60 179.8(6) . . . . ?
O7 C146 C147 N10 6.1(9) . . . . ?
O7 C146 C147 C148 -173.6(7) . . . . ?
O8 C142 C143 C144 -179.3(7) . . . . ?
O9 P1 C74 C69 9.6(8) . . . . ?
O9 P1 C74 C73 -173.0(7) . . . . ?
O9 P1 C75 C76 -163.2(6) . . . . ?
O9 P1 C75 C80 15.3(7) . . . . ?
O9 P1 C81 C82 -91.8(6) . . . . ?
O9 P1 C81 C86 81.8(6) . . . . ?
O11 P2 C152 C153 2.8(8) . . . . ?
O11 P2 C152 C157 -176.5(8) . . . . ?
O11 P2 C158 C159 41.6(11) . . . . ?
O11 P2 C158 C163 -139.7(9) . . . . ?
O11 P2 C1A C2A -12.4(7) . . . . ?
O11 P2 C1A C6A 162.7(6) . . . . ?
O11 P2 C165 C164 -60.1(7) . . . . ?
O11 P2 C165 C166 128.7(7) . . . . ?
O11 P2 C8A C7A 71.1(6) . . . . ?
O11 P2 C8A C9A -104.7(7) . . . . ?
N1 N2 C28 O2 4.0(9) . . . . ?
N1 N2 C28 C29 -175.6(5) . . . . ?
N2 N1 C27 C23 -177.0(6) . . . . ?
N2 C28 C29 N3 171.0(6) . . . . ?
N2 C28 C29 C30 -5.8(9) . . . . ?
N3 C29 C30 C31 2.6(11) . . . . ?
N4 N5 C62 O3 -1.3(8) . . . . ?
N4 N5 C62 C63 179.6(5) . . . . ?
N5 N4 C61 C57 179.0(5) . . . . ?
N5 C62 C63 N6 174.7(5) . . . . ?
N5 C62 C63 C64 -7.3(9) . . . . ?
N6 C63 C64 C65 0.3(10) . . . . ?
N7 N8 C118 O6 -1.0(9) . . . . ?
N7 N8 C118 C113 -179.9(5) . . . . ?
N8 N7 C112 C109 -175.6(6) . . . . ?
N9 C113 C114 C115 0.8(12) . . . . ?
N9 C113 C118 O6 3.4(8) . . . . ?
N9 C113 C118 N8 -177.6(6) . . . . ?
N10 C147 C148 C149 -0.5(13) . . . . ?
N11 N12 C145 C141 178.5(7) . . . . ?
N11 C146 C147 N10 -171.6(7) . . . . ?
N11 C146 C147 C148 8.8(12) . . . . ?
N12 N11 C146 O7 -0.5(10) . . . . ?
N12 N11 C146 C147 177.0(6) . . . . ?
C1 C2 C3 C4 3.0(11) . . . . ?
C1 C6 C7 C8 136.6(7) . . . . ?
C1 C6 C7 C21 -42.8(8) . . . . ?
C2 C1 C6 C5 4.9(10) . . . . ?
C2 C1 C6 C7 -179.6(6) . . . . ?
C2 C3 C4 C5 -0.9(12) . . . . ?
C3 C4 C5 C6 0.6(12) . . . . ?
C4 C5 C6 C1 -2.6(10) . . . . ?
C4 C5 C6 C7 -178.2(6) . . . . ?
C5 C6 C7 C8 -47.9(9) . . . . ?
C5 C6 C7 C21 132.7(6) . . . . ?
C6 C1 C2 C3 -5.1(11) . . . . ?
C6 C7 C8 C9 -18.3(9) . . . . ?
C6 C7 C8 C15 162.6(6) . . . . ?
C6 C7 C21 C22 128.8(6) . . . . ?
C6 C7 C21 C26 -48.2(8) . . . . ?
C7 C8 C9 C10 -54.0(9) . . . . ?
C7 C8 C9 C14 131.6(7) . . . . ?
C7 C8 C15 C16 141.1(7) . . . . ?
C7 C8 C15 C20 -41.8(10) . . . . ?
C7 C21 C22 C23 178.2(5) . . . . ?
C7 C21 C26 C25 -178.5(6) . . . . ?
C8 C7 C21 C22 -50.6(9) . . . . ?
C8 C7 C21 C26 132.4(7) . . . . ?
C8 C9 C10 C11 -175.3(7) . . . . ?
C8 C9 C14 C13 176.4(6) . . . . ?
C8 C15 C16 C17 178.0(7) . . . . ?
C8 C15 C20 C19 -178.0(7) . . . . ?
C9 C8 C15 C16 -38.0(9) . . . . ?
C9 C8 C15 C20 139.0(7) . . . . ?
C9 C10 C11 C12 0.2(13) . . . . ?
C10 C9 C14 C13 1.9(10) . . . . ?
C10 C11 C12 C13 -1.0(14) . . . . ?
C11 C12 C13 C14 2.3(14) . . . . ?
C12 C13 C14 C9 -2.8(12) . . . . ?
C14 C9 C10 C11 -0.7(11) . . . . ?
C15 C8 C9 C10 125.2(7) . . . . ?
C15 C8 C9 C14 -49.3(8) . . . . ?
C15 C16 C17 C18 -1.3(13) . . . . ?
C16 C15 C20 C19 -0.8(12) . . . . ?
C16 C17 C18 C19 1.8(14) . . . . ?
C17 C18 C19 C20 -1.8(14) . . . . ?
C18 C19 C20 C15 1.3(13) . . . . ?
C20 C15 C16 C17 0.8(11) . . . . ?
C21 C7 C8 C9 161.1(5) . . . . ?
C21 C7 C8 C15 -18.0(9) . . . . ?
C21 C22 C23 C24 1.4(9) . . . . ?
C21 C22 C23 C27 -179.5(6) . . . . ?
C22 C21 C26 C25 4.5(10) . . . . ?
C22 C23 C24 O1 -178.3(5) . . . . ?
C22 C23 C24 C25 2.3(9) . . . . ?
C22 C23 C27 N1 178.9(6) . . . . ?
C23 C24 C25 C26 -2.7(9) . . . . ?
C24 C23 C27 N1 -2.0(10) . . . . ?
C24 C25 C26 C21 -0.7(10) . . . . ?
C26 C21 C22 C23 -4.7(9) . . . . ?
C27 N1 N2 C28 170.3(6) . . . . ?
C27 C23 C24 O1 2.6(10) . . . . ?
C27 C23 C24 C25 -176.7(6) . . . . ?
C28 C29 C30 C31 179.1(7) . . . . ?
C028 C93 C94 C172 -5.0(10) . . . . ?
C028 C93 C94 C173 172.4(6) . . . . ?
C028 C95 C96 C97 -2.7(13) . . . . ?
C29 N3 C33 C32 0.1(10) . . . . ?
C29 C30 C31 C32 -1.1(12) . . . . ?
C30 C31 C32 C33 -0.7(12) . . . . ?
C31 C32 C33 N3 1.2(12) . . . . ?
C33 N3 C29 C28 -178.9(5) . . . . ?
C33 N3 C29 C30 -2.1(9) . . . . ?
C34 C35 C36 C37 -1.6(13) . . . . ?
C34 C39 C40 C41 -125.0(7) . . . . ?
C34 C39 C40 C55 55.8(8) . . . . ?
C35 C34 C39 C38 -2.1(11) . . . . ?
C35 C34 C39 C40 176.8(7) . . . . ?
C35 C36 C37 C38 -0.1(13) . . . . ?
C36 C37 C38 C39 0.8(12) . . . . ?
C37 C38 C39 C34 0.3(10) . . . . ?
C37 C38 C39 C40 -178.5(7) . . . . ?
C38 C39 C40 C41 53.7(9) . . . . ?
C38 C39 C40 C55 -125.5(7) . . . . ?
C39 C34 C35 C36 2.8(12) . . . . ?
C39 C40 C41 C48 7.6(10) . . . . ?
C39 C40 C41 C49 -171.7(6) . . . . ?
C39 C40 C55 C56 -133.0(6) . . . . ?
C39 C40 C55 C60 44.8(9) . . . . ?
C40 C41 C48 C43 -119.2(8) . . . . ?
C40 C41 C48 C47 62.1(9) . . . . ?
C40 C41 C49 C50 -131.0(8) . . . . ?
C40 C41 C49 C54 50.0(10) . . . . ?
C40 C55 C56 C57 179.7(6) . . . . ?
C40 C55 C60 C59 178.2(6) . . . . ?
C41 C40 C55 C56 47.8(10) . . . . ?
C41 C40 C55 C60 -134.4(7) . . . . ?
C41 C49 C50 C51 179.1(7) . . . . ?
C41 C49 C54 C53 -179.9(7) . . . . ?
C43 C44 C45 C46 0.8(13) . . . . ?
C44 C43 C48 C41 179.2(7) . . . . ?
C44 C43 C48 C47 -2.1(11) . . . . ?
C44 C45 C46 C47 -3.2(13) . . . . ?
C45 C46 C47 C48 3.1(12) . . . . ?
C46 C47 C48 C41 178.3(7) . . . . ?
C46 C47 C48 C43 -0.4(11) . . . . ?
C48 C41 C49 C50 49.8(9) . . . . ?
C48 C41 C49 C54 -129.3(7) . . . . ?
C48 C43 C44 C45 1.9(12) . . . . ?
C49 C41 C48 C43 60.1(8) . . . . ?
C49 C41 C48 C47 -118.6(7) . . . . ?
C49 C50 C51 C52 1.8(12) . . . . ?
C50 C49 C54 C53 1.0(11) . . . . ?
C50 C51 C52 C53 -1.0(13) . . . . ?
C51 C52 C53 C54 0.3(14) . . . . ?
C52 C53 C54 C49 -0.3(13) . . . . ?
C54 C49 C50 C51 -1.8(11) . . . . ?
C55 C40 C41 C48 -173.3(6) . . . . ?
C55 C40 C41 C49 7.5(11) . . . . ?
C55 C56 C57 C58 0.9(9) . . . . ?
C55 C56 C57 C61 -178.5(6) . . . . ?
C56 C55 C60 C59 -3.9(11) . . . . ?
C56 C57 C58 O4 178.3(5) . . . . ?
C56 C57 C58 C59 -1.7(9) . . . . ?
C56 C57 C61 N4 -175.0(6) . . . . ?
C57 C58 C59 C60 -0.3(10) . . . . ?
C58 C57 C61 N4 5.7(10) . . . . ?
C58 C59 C60 C55 3.2(11) . . . . ?
C60 C55 C56 C57 1.9(9) . . . . ?
C61 N4 N5 C62 -171.5(5) . . . . ?
C61 C57 C58 O4 -2.4(10) . . . . ?
C61 C57 C58 C59 177.6(6) . . . . ?
C62 C63 C64 C65 -177.6(6) . . . . ?
C63 N6 C67 C66 0.1(10) . . . . ?
C63 C64 C65 C66 -0.5(11) . . . . ?
C64 C65 C66 C67 0.5(12) . . . . ?
C65 C66 C67 N6 -0.3(12) . . . . ?
C67 N6 C63 C62 178.0(5) . . . . ?
C67 N6 C63 C64 0.0(9) . . . . ?
C69 C70 C71 C72 -5.8(16) . . . . ?
C70 C69 C74 P1 -179.9(7) . . . . ?
C70 C69 C74 C73 2.6(14) . . . . ?
C70 C71 C72 C73 5.0(15) . . . . ?
C71 C72 C73 C74 -0.4(14) . . . . ?
C72 C73 C74 P1 179.3(7) . . . . ?
C72 C73 C74 C69 -3.3(13) . . . . ?
C74 P1 O9 Dy2 -114.3(6) . . . . ?
C74 P1 C75 C76 76.8(7) . . . . ?
C74 P1 C75 C80 -104.8(6) . . . . ?
C74 P1 C81 C82 29.5(6) . . . . ?
C74 P1 C81 C86 -156.9(5) . . . . ?
C74 C69 C70 C71 1.9(16) . . . . ?
C75 P1 O9 Dy2 125.8(6) . . . . ?
C75 P1 C74 C69 129.7(7) . . . . ?
C75 P1 C74 C73 -52.9(8) . . . . ?
C75 P1 C81 C82 147.3(6) . . . . ?
C75 P1 C81 C86 -39.1(6) . . . . ?
C75 C76 C77 C78 0.3(12) . . . . ?
C76 C75 C80 C79 0.5(11) . . . . ?
C76 C77 C78 C79 -0.2(14) . . . . ?
C77 C78 C79 C80 0.3(14) . . . . ?
C78 C79 C80 C75 -0.4(12) . . . . ?
C80 C75 C76 C77 -0.4(11) . . . . ?
C81 P1 O9 Dy2 6.3(7) . . . . ?
C81 P1 C74 C69 -113.8(7) . . . . ?
C81 P1 C74 C73 63.6(8) . . . . ?
C81 P1 C75 C76 -40.2(7) . . . . ?
C81 P1 C75 C80 138.2(6) . . . . ?
C81 C82 C83 C84 -1.2(12) . . . . ?
C82 C81 C86 C85 -0.8(10) . . . . ?
C82 C83 C84 C85 0.2(12) . . . . ?
C83 C84 C85 C86 0.5(12) . . . . ?
C84 C85 C86 C81 -0.2(11) . . . . ?
C86 C81 C82 C83 1.5(10) . . . . ?
C87 C93 C94 C172 172.7(6) . . . . ?
C87 C93 C94 C173 -9.9(10) . . . . ?
C89 C90 C91 C101 -0.3(13) . . . . ?
C90 C89 C106 C87 0.8(11) . . . . ?
C90 C91 C101 C87 -0.2(13) . . . . ?
C93 C028 C95 C96 -172.5(7) . . . . ?
C93 C028 C99 C98 173.6(7) . . . . ?
C93 C87 C101 C91 179.9(7) . . . . ?
C93 C87 C106 C89 179.8(6) . . . . ?
C93 C94 C172 C110 -43.2(9) . . . . ?
C93 C94 C172 C111 131.1(7) . . . . ?
C93 C94 C173 C100 137.2(7) . . . . ?
C93 C94 C173 C105 -44.7(9) . . . . ?
C95 C028 C93 C87 -57.9(9) . . . . ?
C95 C028 C93 C94 120.0(8) . . . . ?
C95 C028 C99 C98 -4.5(11) . . . . ?
C95 C96 C97 C98 -1.5(15) . . . . ?
C96 C97 C98 C99 2.5(15) . . . . ?
C97 C98 C99 C028 0.5(13) . . . . ?
C99 C028 C93 C87 124.1(7) . . . . ?
C99 C028 C93 C94 -57.9(9) . . . . ?
C99 C028 C95 C96 5.6(11) . . . . ?
C100 C102 C103 C104 0.8(13) . . . . ?
C101 C87 C93 C028 -43.1(9) . . . . ?
C101 C87 C93 C94 139.1(7) . . . . ?
C101 C87 C106 C89 -1.3(10) . . . . ?
C102 C100 C173 C94 179.4(6) . . . . ?
C102 C100 C173 C105 1.3(10) . . . . ?
C102 C103 C104 C105 -0.3(13) . . . . ?
C103 C104 C105 C173 0.3(12) . . . . ?
C104 C105 C173 C94 -178.8(6) . . . . ?
C104 C105 C173 C100 -0.7(10) . . . . ?
C106 C87 C93 C028 135.8(7) . . . . ?
C106 C87 C93 C94 -42.1(10) . . . . ?
C106 C87 C101 C91 1.0(11) . . . . ?
C106 C89 C90 C91 0.0(12) . . . . ?
C108 C111 C172 C94 -171.5(6) . . . . ?
C108 C111 C172 C110 3.1(10) . . . . ?
C109 C110 C172 C94 170.0(6) . . . . ?
C109 C110 C172 C111 -4.5(10) . . . . ?
C110 C109 C112 N7 167.0(6) . . . . ?
C110 C109 C171 O5 -177.1(6) . . . . ?
C110 C109 C171 C108 2.9(9) . . . . ?
C111 C108 C171 O5 175.6(6) . . . . ?
C111 C108 C171 C109 -4.4(10) . . . . ?
C112 N7 N8 C118 175.8(6) . . . . ?
C112 C109 C110 C172 -173.0(6) . . . . ?
C112 C109 C171 O5 -3.0(10) . . . . ?
C112 C109 C171 C108 177.0(6) . . . . ?
C113 N9 C117 C116 0.0(12) . . . . ?
C113 C114 C115 C116 0.5(14) . . . . ?
C114 C113 C118 O6 -175.6(7) . . . . ?
C114 C113 C118 N8 3.4(10) . . . . ?
C114 C115 C116 C117 -1.5(14) . . . . ?
C115 C116 C117 N9 1.3(14) . . . . ?
C117 N9 C113 C114 -1.0(10) . . . . ?
C117 N9 C113 C118 180.0(6) . . . . ?
C118 C113 C114 C115 179.7(7) . . . . ?
C119 C120 C121 C132 -1.3(12) . . . . ?
C120 C119 C123 C122 -0.6(11) . . . . ?
C120 C121 C132 C122 0.9(11) . . . . ?
C122 C124 C125 C138 8.7(10) . . . . ?
C122 C124 C125 C139 -168.4(6) . . . . ?
C122 C124 C126 C127 44.3(9) . . . . ?
C122 C124 C126 C131 -131.7(7) . . . . ?
C123 C119 C120 C121 1.1(12) . . . . ?
C123 C122 C124 C125 56.7(9) . . . . ?
C123 C122 C124 C126 -123.2(7) . . . . ?
C123 C122 C132 C121 -0.4(10) . . . . ?
C124 C122 C123 C119 174.6(6) . . . . ?
C124 C122 C132 C121 -174.9(6) . . . . ?
C124 C125 C138 C133 44.8(9) . . . . ?
C124 C125 C138 C137 -138.0(7) . . . . ?
C124 C125 C139 C140 49.1(10) . . . . ?
C124 C125 C139 C144 -131.3(7) . . . . ?
C124 C126 C127 C128 -176.7(7) . . . . ?
C124 C126 C131 C130 175.7(7) . . . . ?
C125 C124 C126 C127 -135.6(7) . . . . ?
C125 C124 C126 C131 48.4(10) . . . . ?
C125 C139 C140 C141 -179.7(7) . . . . ?
C125 C139 C144 C143 179.0(7) . . . . ?
C126 C124 C125 C138 -171.4(6) . . . . ?
C126 C124 C125 C139 11.4(10) . . . . ?
C126 C127 C128 C129 0.5(12) . . . . ?
C127 C126 C131 C130 -0.4(11) . . . . ?
C127 C128 C129 C130 0.4(13) . . . . ?
C128 C129 C130 C131 -1.3(13) . . . . ?
C129 C130 C131 C126 1.3(12) . . . . ?
C131 C126 C127 C128 -0.5(11) . . . . ?
C132 C122 C123 C119 0.2(10) . . . . ?
C132 C122 C124 C125 -128.9(7) . . . . ?
C132 C122 C124 C126 51.2(8) . . . . ?
C133 C134 C135 C136 0.9(13) . . . . ?
C134 C133 C138 C125 -179.1(6) . . . . ?
C134 C133 C138 C137 3.6(10) . . . . ?
C134 C135 C136 C137 0.0(12) . . . . ?
C135 C136 C137 C138 1.0(12) . . . . ?
C136 C137 C138 C125 -179.9(6) . . . . ?
C136 C137 C138 C133 -2.8(11) . . . . ?
C138 C125 C139 C140 -128.3(7) . . . . ?
C138 C125 C139 C144 51.3(9) . . . . ?
C138 C133 C134 C135 -2.7(12) . . . . ?
C139 C125 C138 C133 -137.9(6) . . . . ?
C139 C125 C138 C137 39.3(9) . . . . ?
C139 C140 C141 C142 1.8(13) . . . . ?
C139 C140 C141 C145 -178.1(7) . . . . ?
C140 C139 C144 C143 -1.4(11) . . . . ?
C140 C141 C142 O8 178.7(7) . . . . ?
C140 C141 C142 C143 -3.4(11) . . . . ?
C140 C141 C145 N12 -179.9(8) . . . . ?
C141 C142 C143 C144 2.8(12) . . . . ?
C142 C141 C145 N12 0.2(12) . . . . ?
C142 C143 C144 C139 -0.3(13) . . . . ?
C144 C139 C140 C141 0.7(12) . . . . ?
C145 C141 C142 O8 -1.4(12) . . . . ?
C145 C141 C142 C143 176.5(7) . . . . ?
C146 N11 N12 Dy4 4.7(8) . . . . ?
C146 N11 N12 C145 -172.6(7) . . . . ?
C146 C147 C148 C149 179.2(8) . . . . ?
C147 N10 C151 C150 -0.9(11) . . . . ?
C147 C148 C149 C150 -0.7(14) . . . . ?
C148 C149 C150 C151 1.1(15) . . . . ?
C149 C150 C151 N10 -0.3(14) . . . . ?
C151 N10 C147 C146 -178.4(6) . . . . ?
C151 N10 C147 C148 1.3(11) . . . . ?
C152 P2 C158 C159 -95.3(9) . . . . ?
C152 P2 C158 C163 83.5(11) . . . . ?
C152 P2 C1A C2A -129.2(6) . . . . ?
C152 P2 C1A C6A 46.0(8) . . . . ?
C152 P2 C165 C164 80.0(7) . . . . ?
C152 P2 C165 C166 -91.3(9) . . . . ?
C152 P2 C8A C7A -173.3(6) . . . . ?
C152 P2 C8A C9A 10.9(8) . . . . ?
C152 C153 C154 C155 -0.4(13) . . . . ?
C153 C152 C157 C156 -2.2(16) . . . . ?
C153 C154 C155 C156 1.4(16) . . . . ?
C154 C155 C156 C157 -3(2) . . . . ?
C155 C156 C157 C152 3(2) . . . . ?
C157 C152 C153 C154 0.9(13) . . . . ?
C158 P2 C152 C153 142.1(10) . . . . ?
C158 P2 C152 C157 -37.2(12) . . . . ?
C158 C159 C160 C161 0.0 . . . . ?
C159 C158 C163 C162 0.0 . . . . ?
C159 C160 C161 C162 0.0 . . . . ?
C160 C161 C162 C163 0.0 . . . . ?
C161 C162 C163 C158 0.0 . . . . ?
C163 C158 C159 C160 0.0 . . . . ?
C1A P2 C152 C153 112.0(8) . . . . ?
C1A P2 C152 C157 -67.2(9) . . . . ?
C1A C2A C3A C4A 0.0 . . . . ?
C2A C1A C6A C5A 0.0 . . . . ?
C2A C3A C4A C5A 0.0 . . . . ?
C3A C4A C5A C6A 0.0 . . . . ?
C4A C5A C6A C1A 0.0 . . . . ?
C6A C1A C2A C3A 0.0 . . . . ?
C164 C165 C166 C167 0.0 . . . . ?
C165 P2 C152 C153 -141.4(8) . . . . ?
C165 P2 C152 C157 39.3(10) . . . . ?
C165 C164 C169 C168 0.0 . . . . ?
C165 C166 C167 C168 0.0 . . . . ?
C166 C167 C168 C169 0.0 . . . . ?
C167 C168 C169 C164 0.0 . . . . ?
C169 C164 C165 P2 -172.3(9) . . . . ?
C169 C164 C165 C166 0.0 . . . . ?
C7A C8A C9A C10A 0.0 . . . . ?
C8A P2 C152 C153 -102.8(8) . . . . ?
C8A P2 C152 C157 78.0(9) . . . . ?
C8A C7A C12A C11A 0.0 . . . . ?
C8A C9A C10A C11A 0.0 . . . . ?
C9A C10A C11A C12A 0.0 . . . . ?
C10A C11A C12A C7A 0.0 . . . . ?
C12A C7A C8A P2 -175.9(9) . . . . ?
C12A C7A C8A C9A 0.0 . . . . ?
C171 C108 C111 C172 1.4(11) . . . . ?
C171 C109 C110 C172 1.5(10) . . . . ?
C171 C109 C112 N7 -7.2(11) . . . . ?
C172 C94 C173 C100 -45.2(8) . . . . ?
C172 C94 C173 C105 132.9(6) . . . . ?
C173 C94 C172 C110 139.2(6) . . . . ?
C173 C94 C172 C111 -46.5(8) . . . . ?
C173 C100 C102 C103 -1.3(11) . . . . ?
